data_2103653
loop_
_publ_author_name
'Vieira, L. G.'
'Hernandez, O.'
'Ribeiro, J. L.'
'Cousson, A.'
'Kiat, J.-M.'
'Chaves, M. R.'
'Almeida, A.'
'Kl\"opperpieper, A.'

_publ_section_title
;
 Structure of the X-phase of 38% brominated betaine calcium chloride
 dihydrate
;
_journal_issue 3
_journal_name_full 'Acta Crystallographica Section B'
_journal_page_first 296
_journal_page_last 302
_journal_paper_doi 10.1107/S0108768101001525
_journal_volume 57
_journal_year 2001
_chemical_formula_moiety '(C5 H11 N O2), (Ca Cl1.28 Br0.72), 2(H2 O)'
_chemical_formula_sum 'C5 H15 Br0.72 Ca Cl1.28 N O4'
_chemical_formula_weight 296.2
_chemical_name_common BCCDBr(38%)
_chemical_name_systematic
;
38% Brominated Betaine Calcium Chloride Dihydrate
;
_space_group_IT_number 62
_symmetry_cell_setting orthorhombic
_symmetry_space_group_name_Hall '-P 2ac 2n'
_symmetry_space_group_name_H-M 'P n m a'
_cell_angle_alpha 90.0
_cell_angle_beta 90.0
_cell_angle_gamma 90.0
_cell_formula_units_Z 4
_cell_length_a 11.02(3)
_cell_length_b 10.27(2)
_cell_length_c 10.85(2)
_cell_measurement_reflns_used 45
_cell_measurement_temperature 295.0
_cell_measurement_theta_max 30.06
_cell_measurement_theta_min 11.72
_cell_volume 1228(5)
_computing_data_reduction 'COLL5 (Lehmann & Larsen, 1974)'
_computing_molecular_graphics
;
 CAMERON (Watkin, Prout & Pearce,  1996)
;
_computing_publication_material
;
CRYSTALS Issue 10 (Watkin, Prout, Carruthers & Betteridge, 1996)
;
_computing_structure_refinement
;
CRYSTALS Issue 10 (Watkin, Prout, Carruthers & Betteridge, 1996)
;
_diffrn_ambient_temperature 295
_diffrn_measurement_device_type '       Orph\'ee reactor (Saclay, France): 6T2 four-circle'
_diffrn_measurement_method
;        Between 2\q = 0 and 45\% : \w,
 between 2\q = 45 and 80\% : \w-\q scans and between
 2\q = 80 and 120\% : \w-2\q scans
;
_diffrn_radiation_monochromator pyrolytic_graphite_(0_0_2)
_diffrn_radiation_probe neutron
_diffrn_radiation_source Orph\'ee_reactor_Saclay_France
_diffrn_radiation_type Neutron
_diffrn_radiation_wavelength 1.531
_diffrn_reflns_av_R_equivalents .051
_diffrn_reflns_limit_h_max 10
_diffrn_reflns_limit_h_min -10
_diffrn_reflns_limit_k_max 9
_diffrn_reflns_limit_k_min -8
_diffrn_reflns_limit_l_max 10
_diffrn_reflns_limit_l_min -10
_diffrn_reflns_number 3119
_diffrn_reflns_theta_max 49.97
_diffrn_reflns_theta_min 5.68
_diffrn_standards_decay_% <1
_diffrn_standards_interval_time 240
_diffrn_standards_number 2
_exptl_absorpt_coefficient_mu .44
_exptl_absorpt_correction_type none
_exptl_crystal_colour colourless
_exptl_crystal_density_diffrn 1.60
_exptl_crystal_density_meas ?
_exptl_crystal_description cube
_exptl_crystal_F_000 603.8
_exptl_crystal_size_max 2.0
_exptl_crystal_size_mid 2.0
_exptl_crystal_size_min 2.0
_refine_diff_density_max .49
_refine_diff_density_min -.38
_refine_ls_extinction_coef 14(2)
_refine_ls_extinction_method 'Larson 1970 Crystallographic Computing eq 22'
_refine_ls_goodness_of_fit_ref 1.0292
_refine_ls_hydrogen_treatment refall
_refine_ls_matrix_type userblock
_refine_ls_number_parameters 151
_refine_ls_number_reflns 531
_refine_ls_R_factor_gt .0517
_refine_ls_shift/su_max .079766
_refine_ls_structure_factor_coef F
_refine_ls_weighting_details
;
Chebychev polynomial with 5 parameters, Carruthers & Watkin , 1979,
0.711    0.634    0.751    0.261    0.226
;
_refine_ls_weighting_scheme calc
_refine_ls_wR_factor_ref .0417
_reflns_number_gt 531
_reflns_number_total 666
_reflns_threshold_expression 'F ^2^ > 1\s(F ^2^)'
_cod_data_source_file lc0032.cif
_cod_data_source_block 295k
_cod_original_cell_volume 1227(5)
_cod_original_formula_sum 'C5 H15 Br0.72 Ca1 Cl1.28 N1 O4'
_cod_database_code 2103653

loop_
_symmetry_equiv_pos_as_xyz
x,y,z
-x,-y,-z
-x+1/2,y+1/2,z+1/2
x+1/2,-y+1/2,-z+1/2
x,-y+1/2,z
-x,y+1/2,-z
-x+1/2,-y,z+1/2
x+1/2,y,-z+1/2

loop_
_atom_site_label
_atom_site_fract_x
_atom_site_fract_y
_atom_site_fract_z
_atom_site_U_iso_or_equiv
_atom_site_adp_type
_atom_site_occupancy
_atom_site_type_symbol
Ca0 .1940(4) .2500 .2246(4) .0412 Uani 1.0 CA
N0 .4810(2) .2500 .6675(2) .0552 Uani 1.0 N
Cl0 .2993(3) .4541(3) .0919(3) .0471 Uani .640(5) CL
Br0 .3155(6) .4307(7) .0756(7) .0363 Uani .360(5) BR
O1 .5368(3) .2500 .4109(3) .0582 Uani 1.0 O
O2 .3440(4) .2500 .3635(4) .0743 Uani 1.0 O
O3 .0906(3) .4042(4) .3489(3) .0690 Uani 1.0 O
C1 .4191(5) .2500 .7886(3) .0816 Uani 1.0 C
C2 .5564(4) .3698(5) .6585(3) .1094 Uani 1.0 C
C3 .3872(3) .2500 .5701(3) .0396 Uani 1.0 C
C4 .4271(3) .2500 .4380(3) .0396 Uani 1.0 C
H1 .3613(7) .1640(8) .7966(6) .1128 Uani 1.0 H
H2 .4854(11) .2500 .8585(8) .1711 Uani 1.0 H
H3 .6107(7) .3670(10) .5758(7) .1297 Uani 1.0 H
H4 .4987(12) .4541(11) .6614(11) .1663 Uani 1.0 H
H5 .6155(8) .3674(15) .7366(8) .1944 Uani 1.0 H
H6 .3297(5) .1662(7) .5854(5) .0839 Uani 1.0 H
H7 .0047(5) .4051(6) .3648(5) .0784 Uani 1.0 H
H8 .1266(5) .4429(6) .4186(5) .0745 Uani 1.0 H

loop_
_atom_site_aniso_label
_atom_site_aniso_U_11
_atom_site_aniso_U_22
_atom_site_aniso_U_33
_atom_site_aniso_U_12
_atom_site_aniso_U_13
_atom_site_aniso_U_23
_atom_site_aniso_type_symbol
Ca0 .035(2) .050(3) .039(2) .0000 -.0033(19) .0000 CA
N0 .0427(15) .089(2) .0343(14) .0000 -.0017(11) .0000 N
Cl0 .046(2) .038(2) .0578(19) .0076(18) .0004(17) .0066(16) CL
Br0 .028(4) .033(5) .048(4) -.011(4) .011(4) -.010(4) BR
O1 .034(2) .096(4) .045(3) .0000 .0032(17) .0000 O
O2 .046(3) .124(5) .053(3) .0000 -.018(2) .0000 O
O3 .0492(19) .085(3) .073(2) .015(2) .0003(19) -.0261(19) O
C1 .092(4) .111(5) .042(3) .0000 .016(3) .0000 C
C2 .096(3) .158(5) .075(2) -.082(3) .030(2) -.051(3) C
C3 .0313(19) .047(3) .041(2) .0000 .0039(14) .0000 C
C4 .031(2) .049(2) .0384(18) .0000 -.0061(17) .0000 C
H1 .116(6) .137(7) .086(4) -.009(5) .046(4) .023(5) H
H2 .112(9) .36(3) .041(6) .0000 -.004(5) .0000 H
H3 .114(6) .177(8) .098(5) -.083(6) .046(4) -.056(6) H
H4 .214(12) .106(8) .180(10) -.080(8) .086(9) -.063(7) H
H5 .117(7) .363(16) .103(6) -.115(9) .000(5) -.061(9) H
H6 .067(3) .111(5) .074(3) -.056(4) .008(3) .004(3) H
H7 .057(3) .085(4) .093(4) .004(4) .007(3) -.010(3) H
H8 .072(4) .084(4) .067(4) .013(3) -.005(3) -.018(3) H

loop_
_atom_type_symbol
_atom_type_scat_dispersion_real
_atom_type_scat_dispersion_imag
_atom_type_scat_source
C 6.6460 0 Sears_(1992)
O 5.803 0 Sears_(1992)
N 9.36 0 Sears_(1992)
H -3.7390 0 Sears_(1992)
Ca 4.70 0 Sears_(1992)
Cl 9.577 0 Sears_(1992)
Br 6.795 0 Sears_(1992)

loop_
_geom_angle_atom_site_label_1
_geom_angle_atom_site_label_2
_geom_angle_atom_site_label_3
_geom_angle_site_symmetry_1
_geom_angle_site_symmetry_3
_geom_angle
_geom_angle_publ_flag
O2 Ca0 O1 . 8_455 178.0(2) no
O2 Ca0 O1 5_555 8_455 178.0(2) no
O2 Ca0 O1 . 4_455 178.0(2) no
O2 Ca0 O1 5_555 4_455 178.0(2) no
O2 Ca0 O3 . 5_555 88.40(17) no
O2 Ca0 O3 5_555 5_555 88.40(17) no
O1 Ca0 O3 8_455 5_555 90.09(16) no
O1 Ca0 O3 4_455 5_555 90.09(16) no
O2 Ca0 O3 . . 88.40(17) no
O2 Ca0 O3 5_555 . 88.40(17) no
O1 Ca0 O3 8_455 . 90.09(16) no
O1 Ca0 O3 4_455 . 90.09(16) no
O3 Ca0 O3 5_555 . 83.8(2) no
O2 Ca0 Cl0 . . 92.29(15) no
O2 Ca0 Cl0 5_555 . 92.29(15) no
O1 Ca0 Cl0 8_455 . 89.05(14) no
O1 Ca0 Cl0 4_455 . 89.05(14) no
O3 Ca0 Cl0 5_555 . 173.24(16) no
O2 Ca0 Cl0 . 5_555 92.29(15) no
O2 Ca0 Cl0 5_555 5_555 92.29(15) no
O1 Ca0 Cl0 8_455 5_555 89.05(14) no
O1 Ca0 Cl0 4_455 5_555 89.05(14) no
O3 Ca0 Cl0 5_555 5_555 89.53(11) no
O2 Ca0 Br0 . . 92.0(2) no
O2 Ca0 Br0 5_555 . 92.0(2) no
O1 Ca0 Br0 8_455 . 89.5(2) no
O1 Ca0 Br0 4_455 . 89.5(2) no
O3 Ca0 Br0 5_555 . 179.4(2) no
O2 Ca0 Br0 . 5_555 92.0(2) no
O2 Ca0 Br0 5_555 5_555 92.0(2) no
O1 Ca0 Br0 8_455 5_555 89.5(2) no
O1 Ca0 Br0 4_455 5_555 89.5(2) no
O3 Ca0 Br0 5_555 5_555 96.63(15) no
O2 Ca0 H8 . . 73.07(17) no
O2 Ca0 H8 5_555 . 73.07(17) no
O1 Ca0 H8 8_455 . 105.46(18) no
O1 Ca0 H8 4_455 . 105.46(18) no
O3 Ca0 H8 5_555 . 85.55(19) no
O2 Ca0 H8 . 5_555 73.07(17) no
O2 Ca0 H8 5_555 5_555 73.07(17) no
O1 Ca0 H8 8_455 5_555 105.46(18) no
O1 Ca0 H8 4_455 5_555 105.46(18) no
O3 Ca0 H8 5_555 5_555 15.46(15) no
O3 Ca0 Cl0 . . 89.53(11) no
O3 Ca0 Cl0 . 5_555 173.24(16) no
Cl0 Ca0 Cl0 . 5_555 97.16(16) no
O3 Ca0 Br0 . . 96.63(15) no
Cl0 Ca0 Br0 . . 7.12(14) no
Cl0 Ca0 Br0 5_555 . 90.07(16) no
O3 Ca0 Br0 . 5_555 179.4(2) no
Cl0 Ca0 Br0 . 5_555 90.07(16) no
Cl0 Ca0 Br0 5_555 5_555 7.12(14) no
Br0 Ca0 Br0 . 5_555 83.0(3) no
O3 Ca0 H8 . . 15.46(15) no
Cl0 Ca0 H8 . . 88.22(13) no
Cl0 Ca0 H8 5_555 . 164.6(2) no
Br0 Ca0 H8 . . 94.94(17) no
Br0 Ca0 H8 5_555 . 164.9(3) no
O3 Ca0 H8 . 5_555 85.55(19) no
Cl0 Ca0 H8 . 5_555 164.6(2) no
Cl0 Ca0 H8 5_555 5_555 88.22(13) no
Br0 Ca0 H8 . 5_555 164.9(3) no
Br0 Ca0 H8 5_555 5_555 94.94(17) no
H8 Ca0 H8 . 5_555 83.2(3) no
C3 N0 C1 . . 108.2(3) no
C3 N0 C1 5_555 . 108.2(3) no
C3 N0 C1 . 5_555 108.2(3) no
C3 N0 C1 5_555 5_555 108.2(3) no
C3 N0 C2 . . 110.1(2) no
C3 N0 C2 5_555 . 110.1(2) no
C1 N0 C2 . . 108.43(18) no
C1 N0 C2 5_555 . 108.43(18) no
C3 N0 C2 . 5_555 110.1(2) no
C3 N0 C2 5_555 5_555 110.1(2) no
C1 N0 C2 . 5_555 108.43(18) no
C1 N0 C2 5_555 5_555 108.43(18) no
C2 N0 C2 . 5_555 111.6(4) no
C3 N0 H5 . . 140.0(4) no
C3 N0 H5 5_555 . 140.0(4) no
C1 N0 H5 . . 90.5(3) no
C1 N0 H5 5_555 . 90.5(3) no
C2 N0 H5 . . 30.1(4) no
C3 N0 H5 . 5_555 140.0(4) no
C3 N0 H5 5_555 5_555 140.0(4) no
C1 N0 H5 . 5_555 90.5(3) no
C1 N0 H5 5_555 5_555 90.5(3) no
C2 N0 H5 . 5_555 96.1(5) no
C3 N0 H2 . . 137.0(4) no
C3 N0 H2 5_555 . 137.0(4) no
C1 N0 H2 . . 28.8(4) no
C1 N0 H2 5_555 . 28.8(4) no
C2 N0 H2 . . 93.0(2) no
C3 N0 H2 . 5_555 137.0(4) no
C3 N0 H2 5_555 5_555 137.0(4) no
C1 N0 H2 . 5_555 28.8(4) no
C1 N0 H2 5_555 5_555 28.8(4) no
C2 N0 H2 . 5_555 93.0(2) no
C3 N0 H6 . . 29.76(19) no
C3 N0 H6 5_555 . 29.76(19) no
C1 N0 H6 . . 90.6(3) no
C1 N0 H6 5_555 . 90.6(3) no
C2 N0 H6 . . 139.7(3) no
C3 N0 H6 . 5_555 29.76(19) no
C3 N0 H6 5_555 5_555 29.76(19) no
C1 N0 H6 . 5_555 90.6(3) no
C1 N0 H6 5_555 5_555 90.6(3) no
C2 N0 H6 . 5_555 94.5(3) no
C3 N0 H4 . 5_555 92.4(4) no
C3 N0 H4 5_555 5_555 92.4(4) no
C1 N0 H4 . 5_555 94.0(3) no
C1 N0 H4 5_555 5_555 94.0(3) no
C2 N0 H4 . 5_555 140.3(4) no
C3 N0 H4 . . 92.4(4) no
C3 N0 H4 5_555 . 92.4(4) no
C1 N0 H4 . . 94.0(3) no
C1 N0 H4 5_555 . 94.0(3) no
C2 N0 H4 . . 28.8(5) no
C3 N0 H3 . . 97.8(3) no
C3 N0 H3 5_555 . 97.8(3) no
C1 N0 H3 . . 136.8(2) no
C1 N0 H3 5_555 . 136.8(2) no
C2 N0 H3 . . 28.6(2) no
C3 N0 H3 . 5_555 97.8(3) no
C3 N0 H3 5_555 5_555 97.8(3) no
C1 N0 H3 . 5_555 136.8(2) no
C1 N0 H3 5_555 5_555 136.8(2) no
C2 N0 H3 . 5_555 93.5(4) no
C3 N0 H1 . . 92.1(3) no
C3 N0 H1 5_555 . 92.1(3) no
C1 N0 H1 . . 29.0(3) no
C1 N0 H1 5_555 . 29.0(3) no
C2 N0 H1 . . 137.5(3) no
C3 N0 H1 . 5_555 92.1(3) no
C3 N0 H1 5_555 5_555 92.1(3) no
C1 N0 H1 . 5_555 29.0(3) no
C1 N0 H1 5_555 5_555 29.0(3) no
C2 N0 H1 . 5_555 92.7(3) no
C3 N0 C4 . 5_555 30.96(14) no
C3 N0 C4 5_555 5_555 30.96(14) no
C1 N0 C4 . 5_555 139.1(2) no
C1 N0 C4 5_555 5_555 139.1(2) no
C2 N0 C4 . 5_555 93.74(18) no
C3 N0 C4 . . 30.96(14) no
C3 N0 C4 5_555 . 30.96(14) no
C1 N0 C4 . . 139.1(2) no
C1 N0 C4 5_555 . 139.1(2) no
C2 N0 C4 . . 93.74(18) no
C3 N0 O1 . 5_555 56.83(16) no
C3 N0 O1 5_555 5_555 56.83(16) no
C1 N0 O1 . 5_555 165.0(3) no
C1 N0 O1 5_555 5_555 165.0(3) no
C2 N0 O1 . 5_555 79.34(15) no
C3 N0 O1 . . 56.83(16) no
C3 N0 O1 5_555 . 56.83(16) no
C1 N0 O1 . . 165.0(3) no
C1 N0 O1 5_555 . 165.0(3) no
C2 N0 O1 . . 79.34(15) no
C2 N0 H5 5_555 . 96.1(5) no
C2 N0 H5 5_555 5_555 30.1(4) no
H5 N0 H5 . 5_555 72.0(9) no
C2 N0 H2 5_555 . 93.0(2) no
H5 N0 H2 . . 67.6(4) no
H5 N0 H2 5_555 . 67.6(4) no
C2 N0 H2 5_555 5_555 93.0(2) no
H5 N0 H2 . 5_555 67.6(4) no
H5 N0 H2 5_555 5_555 67.6(4) no
C2 N0 H6 5_555 . 94.5(3) no
H5 N0 H6 . . 168.4(5) no
H5 N0 H6 5_555 . 119.6(5) no
H2 N0 H6 . . 116.6(3) no
H2 N0 H6 5_555 . 116.6(3) no
C2 N0 H6 5_555 5_555 139.7(3) no
H5 N0 H6 . 5_555 119.6(5) no
H5 N0 H6 5_555 5_555 168.4(5) no
H2 N0 H6 . 5_555 116.6(3) no
H2 N0 H6 5_555 5_555 116.6(3) no
C2 N0 H4 5_555 5_555 28.8(5) no
H5 N0 H4 . 5_555 122.0(7) no
H5 N0 H4 5_555 5_555 50.2(6) no
H2 N0 H4 . 5_555 91.7(3) no
H2 N0 H4 5_555 5_555 91.7(3) no
C2 N0 H4 5_555 . 140.3(4) no
H5 N0 H4 . . 50.2(6) no
H5 N0 H4 5_555 . 122.0(7) no
H2 N0 H4 . . 91.7(3) no
H2 N0 H4 5_555 . 91.7(3) no
C2 N0 H3 5_555 . 93.5(4) no
H5 N0 H3 . . 49.5(3) no
H5 N0 H3 5_555 . 91.0(5) no
H2 N0 H3 . . 117.0(3) no
H2 N0 H3 5_555 . 117.0(3) no
C2 N0 H3 5_555 5_555 28.6(2) no
H5 N0 H3 . 5_555 91.0(5) no
H5 N0 H3 5_555 5_555 49.5(3) no
H2 N0 H3 . 5_555 117.0(3) no
H2 N0 H3 5_555 5_555 117.0(3) no
C2 N0 H1 5_555 . 92.7(3) no
H5 N0 H1 . . 117.0(4) no
H5 N0 H1 5_555 . 87.9(4) no
H2 N0 H1 . . 49.7(4) no
H2 N0 H1 5_555 . 49.7(4) no
C2 N0 H1 5_555 5_555 137.5(3) no
H5 N0 H1 . 5_555 87.9(4) no
H5 N0 H1 5_555 5_555 117.0(4) no
H2 N0 H1 . 5_555 49.7(4) no
H2 N0 H1 5_555 5_555 49.7(4) no
C2 N0 C4 5_555 5_555 93.74(18) no
H5 N0 C4 . 5_555 121.5(3) no
H5 N0 C4 5_555 5_555 121.5(3) no
H2 N0 C4 . 5_555 167.9(3) no
H2 N0 C4 5_555 5_555 167.9(3) no
C2 N0 C4 5_555 . 93.74(18) no
H5 N0 C4 . . 121.5(3) no
H5 N0 C4 5_555 . 121.5(3) no
H2 N0 C4 . . 167.9(3) no
H2 N0 C4 5_555 . 167.9(3) no
C2 N0 O1 5_555 5_555 79.34(15) no
H5 N0 O1 . 5_555 101.6(3) no
H5 N0 O1 5_555 5_555 101.6(3) no
H2 N0 O1 . 5_555 166.2(4) no
H2 N0 O1 5_555 5_555 166.2(4) no
C2 N0 O1 5_555 . 79.34(15) no
H5 N0 O1 . . 101.6(3) no
H5 N0 O1 5_555 . 101.6(3) no
H2 N0 O1 . . 166.2(4) no
H2 N0 O1 5_555 . 166.2(4) no
H6 N0 H6 . 5_555 48.9(4) no
H6 N0 H4 . 5_555 69.4(5) no
H6 N0 H4 5_555 5_555 118.2(5) no
H6 N0 H4 . . 118.2(5) no
H6 N0 H4 5_555 . 69.4(5) no
H4 N0 H4 5_555 . 168.8(7) no
H6 N0 H3 . . 125.1(3) no
H6 N0 H3 5_555 . 96.0(4) no
H4 N0 H3 5_555 . 119.2(4) no
H4 N0 H3 . . 50.0(4) no
H6 N0 H3 . 5_555 96.0(4) no
H6 N0 H3 5_555 5_555 125.1(3) no
H4 N0 H3 5_555 5_555 50.0(4) no
H4 N0 H3 . 5_555 119.2(4) no
H3 N0 H3 . 5_555 69.2(5) no
H6 N0 H1 . . 67.1(3) no
H6 N0 H1 5_555 . 87.5(3) no
H4 N0 H1 5_555 . 70.3(4) no
H4 N0 H1 . . 119.6(4) no
H3 N0 H1 . . 165.7(3) no
H6 N0 H1 . 5_555 87.5(3) no
H6 N0 H1 5_555 5_555 67.1(3) no
H4 N0 H1 5_555 5_555 119.6(4) no
H4 N0 H1 . 5_555 70.3(4) no
H3 N0 H1 . 5_555 119.7(3) no
H6 N0 C4 . 5_555 52.88(16) no
H6 N0 C4 5_555 5_555 52.88(16) no
H4 N0 C4 5_555 5_555 89.5(4) no
H4 N0 C4 . 5_555 89.5(4) no
H3 N0 C4 . 5_555 72.5(2) no
H6 N0 C4 . . 52.88(16) no
H6 N0 C4 5_555 . 52.88(16) no
H4 N0 C4 5_555 . 89.5(4) no
H4 N0 C4 . . 89.5(4) no
H3 N0 C4 . . 72.5(2) no
H6 N0 O1 . 5_555 75.78(17) no
H6 N0 O1 5_555 5_555 75.78(17) no
H4 N0 O1 5_555 5_555 87.1(3) no
H4 N0 O1 . 5_555 87.1(3) no
H3 N0 O1 . 5_555 52.77(19) no
H6 N0 O1 . . 75.78(17) no
H6 N0 O1 5_555 . 75.78(17) no
H4 N0 O1 5_555 . 87.1(3) no
H4 N0 O1 . . 87.1(3) no
H3 N0 O1 . . 52.77(19) no
H3 N0 H1 5_555 . 119.7(3) no
H3 N0 H1 5_555 5_555 165.7(3) no
H1 N0 H1 . 5_555 49.3(5) no
H3 N0 C4 5_555 5_555 72.5(2) no
H1 N0 C4 . 5_555 119.9(3) no
H1 N0 C4 5_555 5_555 119.9(3) no
H3 N0 C4 5_555 . 72.5(2) no
H1 N0 C4 . . 119.9(3) no
H1 N0 C4 5_555 . 119.9(3) no
H3 N0 O1 5_555 5_555 52.77(19) no
H1 N0 O1 . 5_555 141.3(2) no
H1 N0 O1 5_555 5_555 141.3(2) no
C4 N0 O1 5_555 5_555 25.87(11) no
C4 N0 O1 . 5_555 25.87(11) no
H3 N0 O1 5_555 . 52.77(19) no
H1 N0 O1 . . 141.3(2) no
H1 N0 O1 5_555 . 141.3(2) no
C4 N0 O1 5_555 . 25.87(11) no
C4 N0 O1 . . 25.87(11) no
Br0 Cl0 H8 . 7_564 73.9(18) no
Br0 Cl0 H7 . 8_555 57.5(17) no
H8 Cl0 H7 7_564 8_555 85.5(2) no
Br0 Cl0 H6 . 3_554 147.8(19) no
H8 Cl0 H6 7_564 3_554 77.7(2) no
H7 Cl0 H6 8_555 3_554 134.9(3) no
Br0 Cl0 H5 . 2_666 128.6(17) no
H8 Cl0 H5 7_564 2_666 97.1(3) no
H7 Cl0 H5 8_555 2_666 71.6(3) no
H6 Cl0 H5 3_554 2_666 69.5(3) no
Br0 Cl0 Ca0 . . 87.4(17) no
H8 Cl0 Ca0 7_564 . 155.6(2) no
H7 Cl0 Ca0 8_555 . 97.8(2) no
H6 Cl0 Ca0 3_554 . 114.50(19) no
H5 Cl0 Ca0 2_666 . 106.9(3) no
Br0 Cl0 Ca0 . 5_555 87.4(17) no
H8 Cl0 Ca0 7_564 5_555 155.6(2) no
H7 Cl0 Ca0 8_555 5_555 97.8(2) no
H6 Cl0 Ca0 3_554 5_555 114.50(19) no
H5 Cl0 Ca0 2_666 5_555 106.9(3) no
Br0 Cl0 H3 . 8_455 80.6(18) no
H8 Cl0 H3 7_564 8_455 83.3(2) no
H7 Cl0 H3 8_555 8_455 138.1(3) no
H6 Cl0 H3 3_554 8_455 81.4(3) no
H5 Cl0 H3 2_666 8_455 149.9(4) no
Ca0 Cl0 H3 . 8_455 78.13(18) no
Ca0 Cl0 H3 5_555 8_455 78.13(18) no
Cl0 Br0 H7 . 8_555 114.8(18) no
Cl0 Br0 H8 . 7_564 97.5(19) no
H7 Br0 H8 8_555 7_564 91.3(3) no
Cl0 Br0 Ca0 . 5_555 85.5(17) no
H7 Br0 Ca0 8_555 5_555 101.8(4) no
H8 Br0 Ca0 7_564 5_555 163.9(4) no
Cl0 Br0 Ca0 . . 85.5(17) no
H7 Br0 Ca0 8_555 . 101.8(4) no
H8 Br0 Ca0 7_564 . 163.9(4) no
Cl0 Br0 H3 . 8_455 92.6(18) no
H7 Br0 H3 8_555 8_455 152.6(4) no
H8 Br0 H3 7_564 8_455 85.4(3) no
Ca0 Br0 H3 5_555 8_455 78.6(2) no
Ca0 Br0 H3 . 8_455 78.6(2) no
Cl0 Br0 H6 . 3_554 28.5(17) no
H7 Br0 H6 8_555 3_554 127.7(4) no
H8 Br0 H6 7_564 3_554 72.6(3) no
Ca0 Br0 H6 5_555 3_554 105.5(2) no
Ca0 Br0 H6 . 3_554 105.5(2) no
H3 Br0 H6 8_455 3_554 77.1(3) no
C4 O1 O2 . . 27.3(2) no
C4 O1 O2 5_555 . 27.3(2) no
C4 O1 O2 . 5_555 27.3(2) no
C4 O1 O2 5_555 5_555 27.3(2) no
C4 O1 Ca0 . 4_555 153.3(3) no
C4 O1 Ca0 5_555 4_555 153.3(3) no
O2 O1 Ca0 . 4_555 126.1(2) no
O2 O1 Ca0 5_555 4_555 126.1(2) no
C4 O1 Ca0 . 8_555 153.3(3) no
C4 O1 Ca0 5_555 8_555 153.3(3) no
O2 O1 Ca0 . 8_555 126.1(2) no
O2 O1 Ca0 5_555 8_555 126.1(2) no
C4 O1 H3 . . 99.2(3) no
C4 O1 H3 5_555 . 99.2(3) no
O2 O1 H3 . . 121.7(3) no
O2 O1 H3 5_555 . 121.7(3) no
Ca0 O1 H3 4_555 . 103.5(2) no
C4 O1 H3 . 5_555 99.2(3) no
C4 O1 H3 5_555 5_555 99.2(3) no
O2 O1 H3 . 5_555 121.7(3) no
O2 O1 H3 5_555 5_555 121.7(3) no
Ca0 O1 H3 4_555 5_555 103.5(2) no
C4 O1 C3 . 5_555 32.67(19) no
C4 O1 C3 5_555 5_555 32.67(19) no
O2 O1 C3 . 5_555 59.94(17) no
O2 O1 C3 5_555 5_555 59.94(17) no
Ca0 O1 C3 4_555 5_555 174.0(2) no
C4 O1 C3 . . 32.67(19) no
C4 O1 C3 5_555 . 32.67(19) no
O2 O1 C3 . . 59.94(17) no
O2 O1 C3 5_555 . 59.94(17) no
Ca0 O1 C3 4_555 . 174.0(2) no
C4 O1 N0 . 5_555 63.9(2) no
C4 O1 N0 5_555 5_555 63.9(2) no
O2 O1 N0 . 5_555 91.16(17) no
O2 O1 N0 5_555 5_555 91.16(17) no
Ca0 O1 N0 4_555 5_555 142.8(2) no
C4 O1 N0 . . 63.9(2) no
C4 O1 N0 5_555 . 63.9(2) no
O2 O1 N0 . . 91.16(17) no
O2 O1 N0 5_555 . 91.16(17) no
Ca0 O1 N0 4_555 . 142.8(2) no
C4 O1 C2 . . 81.8(2) no
C4 O1 C2 5_555 . 81.8(2) no
O2 O1 C2 . . 106.51(18) no
O2 O1 C2 5_555 . 106.51(18) no
Ca0 O1 C2 4_555 . 122.09(17) no
C4 O1 C2 . 5_555 81.8(2) no
C4 O1 C2 5_555 5_555 81.8(2) no
O2 O1 C2 . 5_555 106.51(18) no
O2 O1 C2 5_555 5_555 106.51(18) no
Ca0 O1 C2 4_555 5_555 122.09(17) no
Ca0 O1 H3 8_555 . 103.5(2) no
Ca0 O1 H3 8_555 5_555 103.5(2) no
H3 O1 H3 . 5_555 62.9(6) no
Ca0 O1 C3 8_555 5_555 174.0(2) no
H3 O1 C3 . 5_555 71.48(19) no
H3 O1 C3 5_555 5_555 71.48(19) no
Ca0 O1 C3 8_555 . 174.0(2) no
H3 O1 C3 . . 71.48(19) no
H3 O1 C3 5_555 . 71.48(19) no
Ca0 O1 N0 8_555 5_555 142.8(2) no
H3 O1 N0 . 5_555 47.01(19) no
H3 O1 N0 5_555 5_555 47.01(19) no
C3 O1 N0 5_555 5_555 31.20(10) no
C3 O1 N0 . 5_555 31.20(10) no
Ca0 O1 N0 8_555 . 142.8(2) no
H3 O1 N0 . . 47.01(19) no
H3 O1 N0 5_555 . 47.01(19) no
C3 O1 N0 5_555 . 31.20(10) no
C3 O1 N0 . . 31.20(10) no
Ca0 O1 C2 8_555 . 122.09(17) no
H3 O1 C2 . . 18.83(17) no
H3 O1 C2 5_555 . 59.1(3) no
C3 O1 C2 5_555 . 52.73(11) no
C3 O1 C2 . . 52.73(11) no
Ca0 O1 C2 8_555 5_555 122.09(17) no
H3 O1 C2 . 5_555 59.1(3) no
H3 O1 C2 5_555 5_555 18.83(17) no
C3 O1 C2 5_555 5_555 52.73(11) no
C3 O1 C2 . 5_555 52.73(11) no
N0 O1 C2 5_555 . 29.58(9) no
N0 O1 C2 . . 29.58(9) no
N0 O1 C2 5_555 5_555 29.58(9) no
N0 O1 C2 . 5_555 29.58(9) no
C2 O1 C2 . 5_555 49.1(2) no
C4 O2 O1 . . 27.8(2) no
C4 O2 O1 5_555 . 27.8(2) no
C4 O2 O1 . 5_555 27.8(2) no
C4 O2 O1 5_555 5_555 27.8(2) no
C4 O2 Ca0 . 5_555 179.1(4) no
C4 O2 Ca0 5_555 5_555 179.1(4) no
O1 O2 Ca0 . 5_555 151.3(3) no
O1 O2 Ca0 5_555 5_555 151.3(3) no
C4 O2 Ca0 . . 179.1(4) no
C4 O2 Ca0 5_555 . 179.1(4) no
O1 O2 Ca0 . . 151.3(3) no
O1 O2 Ca0 5_555 . 151.3(3) no
C4 O2 C3 . 5_555 36.6(2) no
C4 O2 C3 5_555 5_555 36.6(2) no
O1 O2 C3 . 5_555 64.40(16) no
O1 O2 C3 5_555 5_555 64.40(16) no
Ca0 O2 C3 5_555 5_555 144.3(2) no
C4 O2 C3 . . 36.6(2) no
C4 O2 C3 5_555 . 36.6(2) no
O1 O2 C3 . . 64.40(16) no
O1 O2 C3 5_555 . 64.40(16) no
Ca0 O2 C3 5_555 . 144.3(2) no
C4 O2 H6 . . 54.8(2) no
C4 O2 H6 5_555 . 54.8(2) no
O1 O2 H6 . . 80.72(19) no
O1 O2 H6 5_555 . 80.72(19) no
Ca0 O2 H6 5_555 . 126.0(2) no
C4 O2 H6 . 5_555 54.8(2) no
C4 O2 H6 5_555 5_555 54.8(2) no
O1 O2 H6 . 5_555 80.72(19) no
O1 O2 H6 5_555 5_555 80.72(19) no
Ca0 O2 H6 5_555 5_555 126.0(2) no
Ca0 O2 C3 . 5_555 144.3(2) no
Ca0 O2 C3 . . 144.3(2) no
Ca0 O2 H6 . . 126.0(2) no
C3 O2 H6 5_555 . 24.96(14) no
C3 O2 H6 . . 24.96(14) no
Ca0 O2 H6 . 5_555 126.0(2) no
C3 O2 H6 5_555 5_555 24.96(14) no
C3 O2 H6 . 5_555 24.96(14) no
H6 O2 H6 . 5_555 39.2(3) no
H8 O3 H7 . . 105.4(6) no
H8 O3 Ca0 . . 122.4(4) no
H7 O3 Ca0 . . 125.5(5) no
H8 O3 Ca0 . 5_555 122.4(4) no
H7 O3 Ca0 . 5_555 125.5(5) no
H8 O3 H4 . 7_564 122.2(5) no
H7 O3 H4 . 7_564 76.7(5) no
Ca0 O3 H4 . 7_564 96.1(4) no
Ca0 O3 H4 5_555 7_564 96.1(4) no
H8 O3 H1 . 3_554 71.2(4) no
H7 O3 H1 . 3_554 102.4(5) no
Ca0 O3 H1 . 3_554 115.7(2) no
Ca0 O3 H1 5_555 3_554 115.7(2) no
H4 O3 H1 7_564 3_554 52.8(2) no
H2 C1 H1 5_555 5_555 110.4(6) no
H2 C1 H1 . 5_555 110.4(6) no
H2 C1 H1 5_555 . 110.4(6) no
H2 C1 H1 . . 110.4(6) no
H1 C1 H1 5_555 . 107.9(9) no
H2 C1 N0 5_555 5_555 108.6(7) no
H2 C1 N0 . 5_555 108.6(7) no
H1 C1 N0 5_555 5_555 109.8(4) no
H1 C1 N0 . 5_555 109.8(4) no
H2 C1 N0 5_555 . 108.6(7) no
H2 C1 N0 . . 108.6(7) no
H1 C1 N0 5_555 . 109.8(4) no
H1 C1 N0 . . 109.8(4) no
H2 C1 C3 5_555 5_555 144.5(7) no
H2 C1 C3 . 5_555 144.5(7) no
H1 C1 C3 5_555 5_555 89.6(4) no
H1 C1 C3 . 5_555 89.6(4) no
N0 C1 C3 5_555 5_555 35.89(16) no
H2 C1 C3 5_555 . 144.5(7) no
H2 C1 C3 . . 144.5(7) no
H1 C1 C3 5_555 . 89.6(4) no
H1 C1 C3 . . 89.6(4) no
N0 C1 C3 5_555 . 35.89(16) no
H2 C1 C2 5_555 . 89.2(6) no
H2 C1 C2 . . 89.2(6) no
H1 C1 C2 5_555 . 90.0(4) no
H1 C1 C2 . . 145.7(4) no
N0 C1 C2 5_555 . 35.89(13) no
H2 C1 C2 5_555 5_555 89.2(6) no
H2 C1 C2 . 5_555 89.2(6) no
H1 C1 C2 5_555 5_555 145.7(4) no
H1 C1 C2 . 5_555 90.0(4) no
N0 C1 C2 5_555 5_555 35.89(13) no
H2 C1 H5 5_555 5_555 64.4(6) no
H2 C1 H5 . 5_555 64.4(6) no
H1 C1 H5 5_555 5_555 153.9(6) no
H1 C1 H5 . 5_555 97.5(5) no
N0 C1 H5 5_555 5_555 53.9(3) no
H2 C1 H5 5_555 . 64.4(6) no
H2 C1 H5 . . 64.4(6) no
H1 C1 H5 5_555 . 97.5(5) no
H1 C1 H5 . . 153.9(6) no
N0 C1 H5 5_555 . 53.9(3) no
H2 C1 H6 5_555 . 152.4(5) no
H2 C1 H6 . . 152.4(5) no
H1 C1 H6 5_555 . 96.6(5) no
H1 C1 H6 . . 64.7(4) no
N0 C1 H6 5_555 . 54.13(19) no
H2 C1 H6 5_555 5_555 152.4(5) no
H2 C1 H6 . 5_555 152.4(5) no
H1 C1 H6 5_555 5_555 64.7(4) no
H1 C1 H6 . 5_555 96.6(5) no
N0 C1 H6 5_555 5_555 54.13(19) no
H2 C1 H4 5_555 5_555 98.3(5) no
H2 C1 H4 . 5_555 98.3(5) no
H1 C1 H4 5_555 5_555 150.6(6) no
H1 C1 H4 . 5_555 66.2(5) no
N0 C1 H4 5_555 5_555 52.2(2) no
H2 C1 H4 5_555 . 98.3(5) no
H2 C1 H4 . . 98.3(5) no
H1 C1 H4 5_555 . 66.2(5) no
H1 C1 H4 . . 150.6(6) no
N0 C1 H4 5_555 . 52.2(2) no
N0 C1 C3 . 5_555 35.89(16) no
N0 C1 C3 . . 35.89(16) no
N0 C1 C2 . . 35.89(13) no
C3 C1 C2 5_555 . 60.80(13) no
C3 C1 C2 . . 60.80(13) no
N0 C1 C2 . 5_555 35.89(13) no
C3 C1 C2 5_555 5_555 60.80(13) no
C3 C1 C2 . 5_555 60.80(13) no
C2 C1 C2 . 5_555 61.5(3) no
N0 C1 H5 . 5_555 53.9(3) no
C3 C1 H5 5_555 5_555 84.6(2) no
C3 C1 H5 . 5_555 84.6(2) no
C2 C1 H5 . 5_555 65.0(4) no
C2 C1 H5 5_555 5_555 24.8(3) no
N0 C1 H5 . . 53.9(3) no
C3 C1 H5 5_555 . 84.6(2) no
C3 C1 H5 . . 84.6(2) no
C2 C1 H5 . . 24.8(3) no
C2 C1 H5 5_555 . 65.0(4) no
N0 C1 H6 . . 54.13(19) no
C3 C1 H6 5_555 . 24.89(14) no
C3 C1 H6 . . 24.89(14) no
C2 C1 H6 . . 84.77(17) no
C2 C1 H6 5_555 . 64.27(19) no
N0 C1 H6 . 5_555 54.13(19) no
C3 C1 H6 5_555 5_555 24.89(14) no
C3 C1 H6 . 5_555 24.89(14) no
C2 C1 H6 . 5_555 64.27(19) no
C2 C1 H6 5_555 5_555 84.77(17) no
N0 C1 H4 . 5_555 52.2(2) no
C3 C1 H4 5_555 5_555 62.3(2) no
C3 C1 H4 . 5_555 62.3(2) no
C2 C1 H4 . 5_555 83.8(3) no
C2 C1 H4 5_555 5_555 23.8(4) no
N0 C1 H4 . . 52.2(2) no
C3 C1 H4 5_555 . 62.3(2) no
C3 C1 H4 . . 62.3(2) no
C2 C1 H4 . . 23.8(4) no
C2 C1 H4 5_555 . 83.8(3) no
H5 C1 H5 5_555 . 56.6(7) no
H5 C1 H6 5_555 . 88.7(3) no
H5 C1 H6 . . 107.2(3) no
H5 C1 H6 5_555 5_555 107.2(3) no
H5 C1 H6 . 5_555 88.7(3) no
H6 C1 H6 . 5_555 39.2(3) no
H5 C1 H4 5_555 5_555 39.6(4) no
H5 C1 H4 . 5_555 88.7(5) no
H6 C1 H4 . 5_555 54.3(3) no
H6 C1 H4 5_555 5_555 86.8(3) no
H5 C1 H4 5_555 . 88.7(5) no
H5 C1 H4 . . 39.6(4) no
H6 C1 H4 . . 86.8(3) no
H6 C1 H4 5_555 . 54.3(3) no
H4 C1 H4 5_555 . 104.1(5) no
H5 C2 H4 . . 110.8(10) no
H5 C2 H3 . . 108.7(7) no
H4 C2 H3 . . 112.0(9) no
H5 C2 N0 . 5_555 105.6(8) no
H4 C2 N0 . 5_555 109.5(5) no
H3 C2 N0 . 5_555 110.1(5) no
H5 C2 N0 . . 105.6(8) no
H4 C2 N0 . . 109.5(5) no
H3 C2 N0 . . 110.1(5) no
H5 C2 C1 . . 84.6(6) no
H4 C2 C1 . . 91.3(5) no
H3 C2 C1 . . 145.4(5) no
N0 C2 C1 5_555 . 35.68(13) no
N0 C2 C1 . . 35.68(13) no
H5 C2 C1 . 5_555 84.6(6) no
H4 C2 C1 . 5_555 91.3(5) no
H3 C2 C1 . 5_555 145.4(5) no
N0 C2 C1 5_555 5_555 35.68(13) no
N0 C2 C1 . 5_555 35.68(13) no
H5 C2 C3 . . 140.2(7) no
H4 C2 C3 . . 88.0(6) no
H3 C2 C3 . . 94.8(4) no
N0 C2 C3 5_555 . 34.84(13) no
N0 C2 C3 . . 34.84(13) no
H5 C2 C3 . 5_555 140.2(7) no
H4 C2 C3 . 5_555 88.0(6) no
H3 C2 C3 . 5_555 94.8(4) no
N0 C2 C3 5_555 5_555 34.84(13) no
N0 C2 C3 . 5_555 34.84(13) no
H5 C2 C2 . 5_555 88.7(9) no
H4 C2 C2 . 5_555 143.6(5) no
H3 C2 C2 . 5_555 88.5(6) no
N0 C2 C2 5_555 5_555 34.2(2) no
N0 C2 C2 . 5_555 34.2(2) no
H5 C2 H2 . . 60.9(6) no
H4 C2 H2 . . 100.2(6) no
H3 C2 H2 . . 147.6(8) no
N0 C2 H2 5_555 . 52.3(2) no
N0 C2 H2 . . 52.3(2) no
H5 C2 H2 . 5_555 60.9(6) no
H4 C2 H2 . 5_555 100.2(6) no
H3 C2 H2 . 5_555 147.6(8) no
N0 C2 H2 5_555 5_555 52.3(2) no
N0 C2 H2 . 5_555 52.3(2) no
H5 C2 H1 . 5_555 92.5(5) no
H4 C2 H1 . 5_555 66.9(5) no
H3 C2 H1 . 5_555 156.8(5) no
N0 C2 H1 5_555 5_555 53.1(2) no
N0 C2 H1 . 5_555 53.1(2) no
H5 C2 H6 . 5_555 144.0(5) no
H4 C2 H6 . 5_555 64.1(6) no
H3 C2 H6 . 5_555 105.7(5) no
N0 C2 H6 5_555 5_555 51.5(2) no
N0 C2 H6 . 5_555 51.5(2) no
H5 C2 H5 . 5_555 65.0(11) no
H4 C2 H5 . 5_555 150.8(5) no
H3 C2 H5 . 5_555 96.1(7) no
N0 C2 H5 5_555 5_555 50.1(3) no
N0 C2 H5 . 5_555 50.1(3) no
H5 C2 H3 . 5_555 96.3(9) no
H4 C2 H3 . 5_555 151.6(6) no
H3 C2 H3 . 5_555 64.6(7) no
N0 C2 H3 5_555 5_555 52.5(2) no
N0 C2 H3 . 5_555 52.5(2) no
H5 C2 O1 . 5_555 138.9(8) no
H4 C2 O1 . 5_555 108.6(7) no
H3 C2 O1 . 5_555 43.6(4) no
N0 C2 O1 5_555 5_555 71.08(16) no
N0 C2 O1 . 5_555 71.08(16) no
H5 C2 O1 . . 138.9(8) no
H4 C2 O1 . . 108.6(7) no
H3 C2 O1 . . 43.6(4) no
N0 C2 O1 5_555 . 71.08(16) no
N0 C2 O1 . . 71.08(16) no
C1 C2 C3 . . 59.37(15) no
C1 C2 C3 5_555 . 59.37(15) no
C1 C2 C3 . 5_555 59.37(15) no
C1 C2 C3 5_555 5_555 59.37(15) no
C1 C2 C2 . 5_555 59.27(14) no
C1 C2 C2 5_555 5_555 59.27(14) no
C3 C2 C2 . 5_555 59.60(15) no
C3 C2 C2 5_555 5_555 59.60(15) no
C1 C2 H2 . . 23.7(3) no
C1 C2 H2 5_555 . 23.7(3) no
C3 C2 H2 . . 81.9(3) no
C3 C2 H2 5_555 . 81.9(3) no
C2 C2 H2 5_555 . 61.92(14) no
C1 C2 H2 . 5_555 23.7(3) no
C1 C2 H2 5_555 5_555 23.7(3) no
C3 C2 H2 . 5_555 81.9(3) no
C3 C2 H2 5_555 5_555 81.9(3) no
C2 C2 H2 5_555 5_555 61.92(14) no
C1 C2 H1 . 5_555 24.4(2) no
C1 C2 H1 5_555 5_555 24.4(2) no
C3 C2 H1 . 5_555 62.17(19) no
C3 C2 H1 5_555 5_555 62.17(19) no
C2 C2 H1 5_555 5_555 82.5(2) no
C1 C2 H6 . 5_555 60.72(18) no
C1 C2 H6 5_555 5_555 60.72(18) no
C3 C2 H6 . 5_555 24.10(15) no
C3 C2 H6 5_555 5_555 24.10(15) no
C2 C2 H6 5_555 5_555 81.96(19) no
C1 C2 H5 . 5_555 59.9(2) no
C1 C2 H5 5_555 5_555 59.9(2) no
C3 C2 H5 . 5_555 81.4(3) no
C3 C2 H5 5_555 5_555 81.4(3) no
C2 C2 H5 5_555 5_555 23.7(3) no
C1 C2 H3 . 5_555 82.6(2) no
C1 C2 H3 5_555 5_555 82.6(2) no
C3 C2 H3 . 5_555 65.0(2) no
C3 C2 H3 5_555 5_555 65.0(2) no
C2 C2 H3 5_555 5_555 23.91(17) no
C1 C2 O1 . 5_555 105.88(15) no
C1 C2 O1 5_555 5_555 105.88(15) no
C3 C2 O1 . 5_555 51.42(12) no
C3 C2 O1 5_555 5_555 51.42(12) no
C2 C2 O1 5_555 5_555 65.46(11) no
C1 C2 O1 . . 105.88(15) no
C1 C2 O1 5_555 . 105.88(15) no
C3 C2 O1 . . 51.42(12) no
C3 C2 O1 5_555 . 51.42(12) no
C2 C2 O1 5_555 . 65.46(11) no
H2 C2 H1 . 5_555 39.1(3) no
H2 C2 H1 5_555 5_555 39.1(3) no
H2 C2 H6 . 5_555 84.3(3) no
H2 C2 H6 5_555 5_555 84.3(3) no
H1 C2 H6 5_555 5_555 52.0(2) no
H2 C2 H5 . 5_555 51.5(3) no
H2 C2 H5 5_555 5_555 51.5(3) no
H1 C2 H5 5_555 5_555 84.2(3) no
H6 C2 H5 5_555 5_555 101.4(3) no
H2 C2 H3 . 5_555 85.2(2) no
H2 C2 H3 5_555 5_555 85.2(2) no
H1 C2 H3 5_555 5_555 104.7(3) no
H6 C2 H3 5_555 5_555 89.0(3) no
H5 C2 H3 5_555 5_555 38.3(3) no
H2 C2 O1 . 5_555 122.4(2) no
H2 C2 O1 5_555 5_555 122.4(2) no
H1 C2 O1 5_555 5_555 113.6(2) no
H6 C2 O1 5_555 5_555 66.52(15) no
H5 C2 O1 5_555 5_555 85.8(3) no
H2 C2 O1 . . 122.4(2) no
H2 C2 O1 5_555 . 122.4(2) no
H1 C2 O1 5_555 . 113.6(2) no
H6 C2 O1 5_555 . 66.52(15) no
H5 C2 O1 5_555 . 85.8(3) no
H3 C2 O1 5_555 5_555 48.00(17) no
H3 C2 O1 5_555 . 48.00(17) no
H6 C3 H6 . 5_555 105.4(8) no
H6 C3 N0 . . 107.5(4) no
H6 C3 N0 5_555 . 107.5(4) no
H6 C3 N0 . 5_555 107.5(4) no
H6 C3 N0 5_555 5_555 107.5(4) no
H6 C3 C4 . 5_555 108.6(3) no
H6 C3 C4 5_555 5_555 108.6(3) no
N0 C3 C4 . 5_555 118.6(2) no
N0 C3 C4 5_555 5_555 118.6(2) no
H6 C3 C4 . . 108.6(3) no
H6 C3 C4 5_555 . 108.6(3) no
N0 C3 C4 . . 118.6(2) no
N0 C3 C4 5_555 . 118.6(2) no
H6 C3 O2 . 5_555 91.6(3) no
H6 C3 O2 5_555 5_555 91.6(3) no
N0 C3 O2 . 5_555 147.6(2) no
N0 C3 O2 5_555 5_555 147.6(2) no
C4 C3 O2 5_555 5_555 29.05(17) no
H6 C3 O2 . . 91.6(3) no
H6 C3 O2 5_555 . 91.6(3) no
N0 C3 O2 . . 147.6(2) no
N0 C3 O2 5_555 . 147.6(2) no
C4 C3 O2 5_555 . 29.05(17) no
H6 C3 O1 . 5_555 121.0(4) no
H6 C3 O1 5_555 5_555 121.0(4) no
N0 C3 O1 . 5_555 91.96(19) no
N0 C3 O1 5_555 5_555 91.96(19) no
C4 C3 O1 5_555 5_555 26.61(15) no
H6 C3 O1 . . 121.0(4) no
H6 C3 O1 5_555 . 121.0(4) no
N0 C3 O1 . . 91.96(19) no
N0 C3 O1 5_555 . 91.96(19) no
C4 C3 O1 5_555 . 26.61(15) no
H6 C3 C1 . . 86.2(3) no
H6 C3 C1 5_555 . 86.2(3) no
N0 C3 C1 . . 35.93(17) no
N0 C3 C1 5_555 . 35.93(17) no
C4 C3 C1 5_555 . 154.5(2) no
H6 C3 C1 . 5_555 86.2(3) no
H6 C3 C1 5_555 5_555 86.2(3) no
N0 C3 C1 . 5_555 35.93(17) no
N0 C3 C1 5_555 5_555 35.93(17) no
C4 C3 C1 5_555 5_555 154.5(2) no
H6 C3 C2 . . 142.4(4) no
H6 C3 C2 5_555 . 89.2(4) no
N0 C3 C2 . . 35.09(14) no
N0 C3 C2 5_555 . 35.09(14) no
C4 C3 C2 5_555 . 98.74(17) no
H6 C3 C2 . 5_555 89.2(4) no
H6 C3 C2 5_555 5_555 142.4(4) no
N0 C3 C2 . 5_555 35.09(14) no
N0 C3 C2 5_555 5_555 35.09(14) no
C4 C3 C2 5_555 5_555 98.74(17) no
H6 C3 H4 . 5_555 65.3(5) no
H6 C3 H4 5_555 5_555 148.4(4) no
N0 C3 H4 . 5_555 53.3(4) no
N0 C3 H4 5_555 5_555 53.3(4) no
C4 C3 H4 5_555 5_555 102.9(3) no
H6 C3 H4 . . 148.4(4) no
H6 C3 H4 5_555 . 65.3(5) no
N0 C3 H4 . . 53.3(4) no
N0 C3 H4 5_555 . 53.3(4) no
C4 C3 H4 5_555 . 102.9(3) no
H6 C3 H1 . . 61.7(4) no
H6 C3 H1 5_555 . 93.5(4) no
N0 C3 H1 . . 53.7(2) no
N0 C3 H1 5_555 . 53.7(2) no
C4 C3 H1 5_555 . 157.9(2) no
H6 C3 H1 . 5_555 93.5(4) no
H6 C3 H1 5_555 5_555 61.7(4) no
N0 C3 H1 . 5_555 53.7(2) no
N0 C3 H1 5_555 5_555 53.7(2) no
C4 C3 H1 5_555 5_555 157.9(2) no
H6 C3 H3 . . 150.7(5) no
H6 C3 H3 5_555 . 100.1(4) no
N0 C3 H3 . . 49.9(2) no
N0 C3 H3 5_555 . 49.9(2) no
C4 C3 H3 5_555 . 76.0(2) no
H6 C3 H3 . 5_555 100.1(4) no
H6 C3 H3 5_555 5_555 150.7(5) no
N0 C3 H3 . 5_555 49.9(2) no
N0 C3 H3 5_555 5_555 49.9(2) no
C4 C3 H3 5_555 5_555 76.0(2) no
C4 C3 O2 . 5_555 29.05(17) no
C4 C3 O2 . . 29.05(17) no
C4 C3 O1 . 5_555 26.61(15) no
O2 C3 O1 5_555 5_555 55.66(16) no
O2 C3 O1 . 5_555 55.66(16) no
C4 C3 O1 . . 26.61(15) no
O2 C3 O1 5_555 . 55.66(16) no
O2 C3 O1 . . 55.66(16) no
C4 C3 C1 . . 154.5(2) no
O2 C3 C1 5_555 . 176.4(2) no
O2 C3 C1 . . 176.4(2) no
O1 C3 C1 5_555 . 127.9(2) no
O1 C3 C1 . . 127.9(2) no
C4 C3 C1 . 5_555 154.5(2) no
O2 C3 C1 5_555 5_555 176.4(2) no
O2 C3 C1 . 5_555 176.4(2) no
O1 C3 C1 5_555 5_555 127.9(2) no
O1 C3 C1 . 5_555 127.9(2) no
C4 C3 C2 . . 98.74(17) no
O2 C3 C2 5_555 . 123.03(16) no
O2 C3 C2 . . 123.03(16) no
O1 C3 C2 5_555 . 75.85(14) no
O1 C3 C2 . . 75.85(14) no
C4 C3 C2 . 5_555 98.74(17) no
O2 C3 C2 5_555 5_555 123.03(16) no
O2 C3 C2 . 5_555 123.03(16) no
O1 C3 C2 5_555 5_555 75.85(14) no
O1 C3 C2 . 5_555 75.85(14) no
C4 C3 H4 . 5_555 102.9(3) no
O2 C3 H4 5_555 5_555 117.8(3) no
O2 C3 H4 . 5_555 117.8(3) no
O1 C3 H4 5_555 5_555 87.1(2) no
O1 C3 H4 . 5_555 87.1(2) no
C4 C3 H4 . . 102.9(3) no
O2 C3 H4 5_555 . 117.8(3) no
O2 C3 H4 . . 117.8(3) no
O1 C3 H4 5_555 . 87.1(2) no
O1 C3 H4 . . 87.1(2) no
C4 C3 H1 . . 157.9(2) no
O2 C3 H1 5_555 . 153.2(2) no
O2 C3 H1 . . 153.2(2) no
O1 C3 H1 5_555 . 138.7(2) no
O1 C3 H1 . . 138.7(2) no
C4 C3 H1 . 5_555 157.9(2) no
O2 C3 H1 5_555 5_555 153.2(2) no
O2 C3 H1 . 5_555 153.2(2) no
O1 C3 H1 5_555 5_555 138.7(2) no
O1 C3 H1 . 5_555 138.7(2) no
C4 C3 H3 . . 76.0(2) no
O2 C3 H3 5_555 . 102.0(2) no
O2 C3 H3 . . 102.0(2) no
O1 C3 H3 5_555 . 52.83(16) no
O1 C3 H3 . . 52.83(16) no
C4 C3 H3 . 5_555 76.0(2) no
O2 C3 H3 5_555 5_555 102.0(2) no
O2 C3 H3 . 5_555 102.0(2) no
O1 C3 H3 5_555 5_555 52.83(16) no
O1 C3 H3 . 5_555 52.83(16) no
C1 C3 C2 . . 59.83(15) no
C1 C3 C2 5_555 . 59.83(15) no
C1 C3 C2 . 5_555 59.83(15) no
C1 C3 C2 5_555 5_555 59.83(15) no
C2 C3 C2 . 5_555 60.8(3) no
C1 C3 H4 . 5_555 63.8(3) no
C1 C3 H4 5_555 5_555 63.8(3) no
C2 C3 H4 . 5_555 84.0(4) no
C2 C3 H4 5_555 5_555 24.2(4) no
C1 C3 H4 . . 63.8(3) no
C1 C3 H4 5_555 . 63.8(3) no
C2 C3 H4 . . 24.2(4) no
C2 C3 H4 5_555 . 84.0(4) no
H4 C3 H4 5_555 . 106.0(8) no
C1 C3 H1 . . 24.6(2) no
C1 C3 H1 5_555 . 24.6(2) no
C2 C3 H1 . . 83.4(2) no
C2 C3 H1 5_555 . 62.90(19) no
H4 C3 H1 5_555 . 55.2(3) no
C1 C3 H1 . 5_555 24.6(2) no
C1 C3 H1 5_555 5_555 24.6(2) no
C2 C3 H1 . 5_555 62.90(19) no
C2 C3 H1 5_555 5_555 83.4(2) no
H4 C3 H1 5_555 5_555 88.1(4) no
C1 C3 H3 . . 81.1(2) no
C1 C3 H3 5_555 . 81.1(2) no
C2 C3 H3 . . 23.09(17) no
C2 C3 H3 5_555 . 61.6(3) no
H4 C3 H3 5_555 . 85.5(4) no
C1 C3 H3 . 5_555 81.1(2) no
C1 C3 H3 5_555 5_555 81.1(2) no
C2 C3 H3 . 5_555 61.6(3) no
C2 C3 H3 5_555 5_555 23.09(17) no
H4 C3 H3 5_555 5_555 38.8(3) no
H4 C3 H1 . . 88.1(4) no
H4 C3 H1 . 5_555 55.2(3) no
H1 C3 H1 . 5_555 39.3(4) no
H4 C3 H3 . . 38.8(3) no
H1 C3 H3 . . 103.0(3) no
H1 C3 H3 5_555 . 85.9(2) no
H4 C3 H3 . 5_555 85.5(4) no
H1 C3 H3 . 5_555 85.9(2) no
H1 C3 H3 5_555 5_555 103.0(3) no
H3 C3 H3 . 5_555 52.0(5) no
O2 C4 O1 . 5_555 124.9(4) no
O2 C4 O1 5_555 5_555 124.9(4) no
O2 C4 O1 . . 124.9(4) no
O2 C4 O1 5_555 . 124.9(4) no
O2 C4 C3 . . 114.4(3) no
O2 C4 C3 5_555 . 114.4(3) no
O1 C4 C3 5_555 . 120.7(3) no
O1 C4 C3 . . 120.7(3) no
O2 C4 C3 . 5_555 114.4(3) no
O2 C4 C3 5_555 5_555 114.4(3) no
O1 C4 C3 5_555 5_555 120.7(3) no
O1 C4 C3 . 5_555 120.7(3) no
O2 C4 H6 . . 96.9(3) no
O2 C4 H6 5_555 . 96.9(3) no
O1 C4 H6 5_555 . 132.4(3) no
O1 C4 H6 . . 132.4(3) no
C3 C4 H6 . . 29.07(18) no
O2 C4 H6 . 5_555 96.9(3) no
O2 C4 H6 5_555 5_555 96.9(3) no
O1 C4 H6 5_555 5_555 132.4(3) no
O1 C4 H6 . 5_555 132.4(3) no
C3 C4 H6 . 5_555 29.07(18) no
O2 C4 N0 . . 144.8(3) no
O2 C4 N0 5_555 . 144.8(3) no
O1 C4 N0 5_555 . 90.2(2) no
O1 C4 N0 . . 90.2(2) no
C3 C4 N0 . . 30.48(14) no
O2 C4 N0 . 5_555 144.8(3) no
O2 C4 N0 5_555 5_555 144.8(3) no
O1 C4 N0 5_555 5_555 90.2(2) no
O1 C4 N0 . 5_555 90.2(2) no
C3 C4 N0 . 5_555 30.48(14) no
O2 C4 H3 . . 154.0(2) no
O2 C4 H3 5_555 . 154.0(2) no
O1 C4 H3 5_555 . 54.7(2) no
O1 C4 H3 . . 54.7(2) no
C3 C4 H3 . . 72.6(2) no
O2 C4 H3 . 5_555 154.0(2) no
O2 C4 H3 5_555 5_555 154.0(2) no
O1 C4 H3 5_555 5_555 54.7(2) no
O1 C4 H3 . 5_555 54.7(2) no
C3 C4 H3 . 5_555 72.6(2) no
C3 C4 H6 5_555 . 29.07(18) no
C3 C4 H6 5_555 5_555 29.07(18) no
H6 C4 H6 . 5_555 48.1(4) no
C3 C4 N0 5_555 . 30.48(14) no
H6 C4 N0 . . 51.74(16) no
H6 C4 N0 5_555 . 51.74(16) no
C3 C4 N0 5_555 5_555 30.48(14) no
H6 C4 N0 . 5_555 51.74(16) no
H6 C4 N0 5_555 5_555 51.74(16) no
C3 C4 H3 5_555 . 72.6(2) no
H6 C4 H3 . . 98.0(2) no
H6 C4 H3 5_555 . 77.7(2) no
N0 C4 H3 . . 46.38(17) no
N0 C4 H3 5_555 . 46.38(17) no
C3 C4 H3 5_555 5_555 72.6(2) no
H6 C4 H3 . 5_555 77.7(2) no
H6 C4 H3 5_555 5_555 98.0(2) no
N0 C4 H3 . 5_555 46.38(17) no
N0 C4 H3 5_555 5_555 46.38(17) no
H3 C4 H3 . 5_555 51.1(5) no
C1 H1 H2 . . 34.1(5) no
C1 H1 H2 5_555 . 34.1(5) no
C1 H1 H2 . 5_555 34.1(5) no
C1 H1 H2 5_555 5_555 34.1(5) no
C1 H1 H1 . 5_555 36.1(5) no
C1 H1 H1 5_555 5_555 36.1(5) no
H2 H1 H1 . 5_555 59.9(3) no
H2 H1 H1 5_555 5_555 59.9(3) no
C1 H1 N0 . . 41.1(3) no
C1 H1 N0 5_555 . 41.1(3) no
H2 H1 N0 . . 63.8(4) no
H2 H1 N0 5_555 . 63.8(4) no
H1 H1 N0 5_555 . 65.3(2) no
C1 H1 N0 . 5_555 41.1(3) no
C1 H1 N0 5_555 5_555 41.1(3) no
H2 H1 N0 . 5_555 63.8(4) no
H2 H1 N0 5_555 5_555 63.8(4) no
H1 H1 N0 5_555 5_555 65.3(2) no
C1 H1 H6 . . 90.1(4) no
C1 H1 H6 5_555 . 90.1(4) no
H2 H1 H6 . . 119.2(4) no
H2 H1 H6 5_555 . 119.2(4) no
H1 H1 H6 5_555 . 89.4(3) no
C1 H1 H4 . 5_555 89.6(6) no
C1 H1 H4 5_555 5_555 89.6(6) no
H2 H1 H4 . 5_555 89.8(6) no
H2 H1 H4 5_555 5_555 89.8(6) no
H1 H1 H4 5_555 5_555 119.9(3) no
C1 H1 C3 . . 65.8(4) no
C1 H1 C3 5_555 . 65.8(4) no
H2 H1 C3 . . 95.9(4) no
H2 H1 C3 5_555 . 95.9(4) no
H1 H1 C3 5_555 . 70.35(19) no
C1 H1 C3 . 5_555 65.8(4) no
C1 H1 C3 5_555 5_555 65.8(4) no
H2 H1 C3 . 5_555 95.9(4) no
H2 H1 C3 5_555 5_555 95.9(4) no
H1 H1 C3 5_555 5_555 70.35(19) no
C1 H1 H8 . 3_545 135.0(6) no
C1 H1 H8 5_555 3_545 135.0(6) no
H2 H1 H8 . 3_545 101.6(4) no
H2 H1 H8 5_555 3_545 101.6(4) no
H1 H1 H8 5_555 3_545 149.6(2) no
C1 H1 C2 . 5_555 65.6(4) no
C1 H1 C2 5_555 5_555 65.6(4) no
H2 H1 C2 . 5_555 69.5(4) no
H2 H1 C2 5_555 5_555 69.5(4) no
H1 H1 C2 5_555 5_555 97.5(2) no
C1 H1 H5 . 4_456 131.2(7) no
C1 H1 H5 5_555 4_456 131.2(7) no
H2 H1 H5 . 4_456 150.8(5) no
H2 H1 H5 5_555 4_456 150.8(5) no
H1 H1 H5 5_555 4_456 96.7(4) no
C1 H1 O3 . 3_545 132.9(6) no
C1 H1 O3 5_555 3_545 132.9(6) no
H2 H1 O3 . 3_545 104.8(4) no
H2 H1 O3 5_555 3_545 104.8(4) no
H1 H1 O3 5_555 3_545 163.76(19) no
C1 H1 H5 . 5_555 60.5(5) no
C1 H1 H5 5_555 5_555 60.5(5) no
H2 H1 H5 . 5_555 52.4(5) no
H2 H1 H5 5_555 5_555 52.4(5) no
H1 H1 H5 5_555 5_555 96.4(4) no
C1 H1 H6 . 5_555 61.4(4) no
C1 H1 H6 5_555 5_555 61.4(4) no
H2 H1 H6 . 5_555 95.3(4) no
H2 H1 H6 5_555 5_555 95.3(4) no
H1 H1 H6 5_555 5_555 53.1(2) no
N0 H1 H6 . . 55.7(2) no
N0 H1 H6 5_555 . 55.7(2) no
N0 H1 H4 . 5_555 54.6(3) no
N0 H1 H4 5_555 5_555 54.6(3) no
H6 H1 H4 . 5_555 60.2(4) no
N0 H1 C3 . . 34.24(13) no
N0 H1 C3 5_555 . 34.24(13) no
H6 H1 C3 . . 24.25(16) no
H4 H1 C3 5_555 . 62.3(3) no
N0 H1 C3 . 5_555 34.24(13) no
N0 H1 C3 5_555 5_555 34.24(13) no
H6 H1 C3 . 5_555 24.25(16) no
H4 H1 C3 5_555 5_555 62.3(3) no
N0 H1 H8 . 3_545 131.4(4) no
N0 H1 H8 5_555 3_545 131.4(4) no
H6 H1 H8 . 3_545 120.9(4) no
H4 H1 H8 5_555 3_545 80.9(4) no
C3 H1 H8 . 3_545 139.0(3) no
N0 H1 C2 . 5_555 34.20(15) no
N0 H1 C2 5_555 5_555 34.20(15) no
H6 H1 C2 . 5_555 64.1(2) no
H4 H1 C2 5_555 5_555 24.0(4) no
C3 H1 C2 . 5_555 54.94(15) no
N0 H1 H5 . 4_456 125.2(4) no
N0 H1 H5 5_555 4_456 125.2(4) no
H6 H1 H5 . 4_456 74.0(3) no
H4 H1 H5 5_555 4_456 118.4(6) no
C3 H1 H5 . 4_456 91.4(4) no
N0 H1 O3 . 3_545 114.6(3) no
N0 H1 O3 5_555 3_545 114.6(3) no
H6 H1 O3 . 3_545 103.9(4) no
H4 H1 O3 5_555 3_545 61.7(3) no
C3 H1 O3 . 3_545 119.5(3) no
N0 H1 H5 . 5_555 45.1(3) no
N0 H1 H5 5_555 5_555 45.1(3) no
H6 H1 H5 . 5_555 85.7(3) no
H4 H1 H5 5_555 5_555 37.4(5) no
C3 H1 H5 . 5_555 73.8(2) no
N0 H1 H6 . 5_555 45.70(18) no
N0 H1 H6 5_555 5_555 45.70(18) no
H6 H1 H6 . 5_555 36.4(3) no
H4 H1 H6 5_555 5_555 84.2(3) no
C3 H1 H6 . 5_555 21.85(13) no
C3 H1 H8 5_555 3_545 139.0(3) no
C3 H1 C2 5_555 5_555 54.94(15) no
H8 H1 C2 3_545 5_555 97.5(3) no
C3 H1 H5 5_555 4_456 91.4(4) no
H8 H1 H5 3_545 4_456 90.9(4) no
C2 H1 H5 5_555 4_456 135.3(4) no
C3 H1 O3 5_555 3_545 119.5(3) no
H8 H1 O3 3_545 3_545 19.83(18) no
C2 H1 O3 5_555 3_545 80.5(3) no
H5 H1 O3 4_456 3_545 95.9(4) no
C3 H1 H5 5_555 5_555 73.8(2) no
H8 H1 H5 3_545 5_555 88.2(4) no
C2 H1 H5 5_555 5_555 21.7(2) no
H5 H1 H5 4_456 5_555 155.6(4) no
O3 H1 H5 3_545 5_555 75.8(4) no
C3 H1 H6 5_555 5_555 21.85(13) no
H8 H1 H6 3_545 5_555 157.3(4) no
C2 H1 H6 5_555 5_555 74.27(19) no
H5 H1 H6 4_456 5_555 81.3(4) no
O3 H1 H6 3_545 5_555 139.6(3) no
H5 H1 H6 5_555 5_555 90.3(3) no
C1 H2 H1 5_555 . 35.6(4) no
C1 H2 H1 . . 35.6(4) no
C1 H2 H1 5_555 5_555 35.6(4) no
C1 H2 H1 . 5_555 35.6(4) no
H1 H2 H1 . 5_555 60.2(7) no
C1 H2 N0 5_555 5_555 42.6(4) no
C1 H2 N0 . 5_555 42.6(4) no
H1 H2 N0 . 5_555 66.5(4) no
H1 H2 N0 5_555 5_555 66.5(4) no
C1 H2 N0 5_555 . 42.6(4) no
C1 H2 N0 . . 42.6(4) no
H1 H2 N0 . . 66.5(4) no
H1 H2 N0 5_555 . 66.5(4) no
C1 H2 H5 5_555 5_555 91.1(6) no
C1 H2 H5 . 5_555 91.1(6) no
H1 H2 H5 . 5_555 90.1(5) no
H1 H2 H5 5_555 5_555 122.0(5) no
N0 H2 H5 5_555 5_555 55.8(3) no
C1 H2 H5 5_555 . 91.1(6) no
C1 H2 H5 . . 91.1(6) no
H1 H2 H5 . . 122.0(5) no
H1 H2 H5 5_555 . 90.1(5) no
N0 H2 H5 5_555 . 55.8(3) no
C1 H2 C2 5_555 5_555 67.1(5) no
C1 H2 C2 . 5_555 67.1(5) no
H1 H2 C2 . 5_555 71.3(3) no
H1 H2 C2 5_555 5_555 98.7(4) no
N0 H2 C2 5_555 5_555 34.64(15) no
C1 H2 C2 5_555 . 67.1(5) no
C1 H2 C2 . . 67.1(5) no
H1 H2 C2 . . 98.7(4) no
H1 H2 C2 5_555 . 71.3(3) no
N0 H2 C2 5_555 . 34.64(15) no
C1 H2 H4 5_555 5_555 61.4(4) no
C1 H2 H4 . 5_555 61.4(4) no
H1 H2 H4 . 5_555 54.2(4) no
H1 H2 H4 5_555 5_555 96.7(5) no
N0 H2 H4 5_555 5_555 44.6(2) no
C1 H2 H4 5_555 . 61.4(4) no
C1 H2 H4 . . 61.4(4) no
H1 H2 H4 . . 96.7(5) no
H1 H2 H4 5_555 . 54.2(4) no
N0 H2 H4 5_555 . 44.6(2) no
N0 H2 H5 . 5_555 55.8(3) no
N0 H2 H5 . . 55.8(3) no
H5 H2 H5 5_555 . 63.4(8) no
N0 H2 C2 . 5_555 34.64(15) no
H5 H2 C2 5_555 5_555 24.0(3) no
H5 H2 C2 . 5_555 65.3(4) no
N0 H2 C2 . . 34.64(15) no
H5 H2 C2 5_555 . 65.3(4) no
H5 H2 C2 . . 24.0(3) no
C2 H2 C2 5_555 . 56.2(3) no
N0 H2 H4 . 5_555 44.6(2) no
H5 H2 H4 5_555 5_555 36.0(4) no
H5 H2 H4 . 5_555 85.8(4) no
C2 H2 H4 5_555 5_555 20.7(3) no
C2 H2 H4 . 5_555 73.9(3) no
N0 H2 H4 . . 44.6(2) no
H5 H2 H4 5_555 . 85.8(4) no
H5 H2 H4 . . 36.0(4) no
C2 H2 H4 5_555 . 73.9(3) no
C2 H2 H4 . . 20.7(3) no
H4 H2 H4 5_555 . 88.7(4) no
C2 H3 H5 . . 35.5(5) no
C2 H3 H4 . . 33.9(7) no
H5 H3 H4 . . 60.0(7) no
C2 H3 N0 . . 41.3(3) no
H5 H3 N0 . . 63.3(4) no
H4 H3 N0 . . 64.7(4) no
C2 H3 N0 . 5_555 41.3(3) no
H5 H3 N0 . 5_555 63.3(4) no
H4 H3 N0 . 5_555 64.7(4) no
C2 H3 O1 . 5_555 117.6(5) no
H5 H3 O1 . 5_555 142.0(6) no
H4 H3 O1 . 5_555 114.9(6) no
N0 H3 O1 . 5_555 80.2(2) no
N0 H3 O1 5_555 5_555 80.2(2) no
C2 H3 O1 . . 117.6(5) no
H5 H3 O1 . . 142.0(6) no
H4 H3 O1 . . 114.9(6) no
N0 H3 O1 . . 80.2(2) no
N0 H3 O1 5_555 . 80.2(2) no
C2 H3 H3 . 5_555 91.5(6) no
H5 H3 H3 . 5_555 90.1(6) no
H4 H3 H3 . 5_555 120.0(4) no
N0 H3 H3 . 5_555 55.4(3) no
N0 H3 H3 5_555 5_555 55.4(3) no
C2 H3 C2 . 5_555 67.6(6) no
H5 H3 C2 . 5_555 70.8(6) no
H4 H3 C2 . 5_555 97.3(5) no
N0 H3 C2 . 5_555 33.92(17) no
N0 H3 C2 5_555 5_555 33.92(17) no
C2 H3 C3 . . 62.1(4) no
H5 H3 C3 . . 92.9(4) no
H4 H3 C3 . . 67.0(4) no
N0 H3 C3 . . 32.30(13) no
N0 H3 C3 5_555 . 32.30(13) no
C2 H3 C3 . 5_555 62.1(4) no
H5 H3 C3 . 5_555 92.9(4) no
H4 H3 C3 . 5_555 67.0(4) no
N0 H3 C3 . 5_555 32.30(13) no
N0 H3 C3 5_555 5_555 32.30(13) no
C2 H3 C4 . 5_555 93.1(4) no
H5 H3 C4 . 5_555 124.0(4) no
H4 H3 C4 . 5_555 89.6(5) no
N0 H3 C4 . 5_555 61.14(18) no
N0 H3 C4 5_555 5_555 61.14(18) no
C2 H3 C4 . . 93.1(4) no
H5 H3 C4 . . 124.0(4) no
H4 H3 C4 . . 89.6(5) no
N0 H3 C4 . . 61.14(18) no
N0 H3 C4 5_555 . 61.14(18) no
C2 H3 Br0 . 8_555 155.1(5) no
H5 H3 Br0 . 8_555 123.3(5) no
H4 H3 Br0 . 8_555 136.8(6) no
N0 H3 Br0 . 8_555 158.5(5) no
N0 H3 Br0 5_555 8_555 158.5(5) no
C2 H3 Cl0 . 8_555 155.5(5) no
H5 H3 Cl0 . 8_555 127.1(4) no
H4 H3 Cl0 . 8_555 131.9(6) no
N0 H3 Cl0 . 8_555 162.4(4) no
N0 H3 Cl0 5_555 8_555 162.4(4) no
C2 H3 H5 . 5_555 62.8(6) no
H5 H3 H5 . 5_555 54.2(8) no
H4 H3 H5 . 5_555 96.4(6) no
N0 H3 H5 . 5_555 43.6(3) no
N0 H3 H5 5_555 5_555 43.6(3) no
O1 H3 H3 5_555 5_555 58.5(3) no
O1 H3 H3 . 5_555 58.5(3) no
O1 H3 C2 5_555 5_555 72.9(2) no
O1 H3 C2 . 5_555 72.9(2) no
H3 H3 C2 5_555 5_555 23.91(17) no
O1 H3 C3 5_555 . 55.69(18) no
O1 H3 C3 . . 55.69(18) no
H3 H3 C3 5_555 . 64.0(2) no
C2 H3 C3 5_555 . 53.46(16) no
O1 H3 C3 5_555 5_555 55.69(18) no
O1 H3 C3 . 5_555 55.69(18) no
H3 H3 C3 5_555 5_555 64.0(2) no
C2 H3 C3 5_555 5_555 53.46(16) no
O1 H3 C4 5_555 5_555 26.14(14) no
O1 H3 C4 . 5_555 26.14(14) no
H3 H3 C4 5_555 5_555 64.5(2) no
C2 H3 C4 5_555 5_555 67.88(19) no
C3 H3 C4 . 5_555 31.46(11) no
O1 H3 C4 5_555 . 26.14(14) no
O1 H3 C4 . . 26.14(14) no
H3 H3 C4 5_555 . 64.5(2) no
C2 H3 C4 5_555 . 67.88(19) no
C3 H3 C4 . . 31.46(11) no
O1 H3 Br0 5_555 8_555 87.3(3) no
O1 H3 Br0 . 8_555 87.3(3) no
H3 H3 Br0 5_555 8_555 103.2(2) no
C2 H3 Br0 5_555 8_555 125.3(4) no
C3 H3 Br0 . 8_555 142.6(3) no
O1 H3 Cl0 5_555 8_555 85.8(2) no
O1 H3 Cl0 . 8_555 85.8(2) no
H3 H3 Cl0 5_555 8_555 107.9(2) no
C2 H3 Cl0 5_555 8_555 130.8(4) no
C3 H3 Cl0 . 8_555 139.8(3) no
O1 H3 H5 5_555 5_555 92.3(4) no
O1 H3 H5 . 5_555 92.3(4) no
H3 H3 H5 5_555 5_555 35.9(3) no
C2 H3 H5 5_555 5_555 20.9(3) no
C3 H3 H5 . 5_555 71.0(3) no
C3 H3 C4 5_555 5_555 31.46(11) no
C3 H3 C4 5_555 . 31.46(11) no
C3 H3 Br0 5_555 8_555 142.6(3) no
C4 H3 Br0 5_555 8_555 111.2(3) no
C4 H3 Br0 . 8_555 111.2(3) no
C3 H3 Cl0 5_555 8_555 139.8(3) no
C4 H3 Cl0 5_555 8_555 108.4(2) no
C4 H3 Cl0 . 8_555 108.4(2) no
Br0 H3 Cl0 8_555 8_555 6.87(13) no
C3 H3 H5 5_555 5_555 71.0(3) no
C4 H3 H5 5_555 5_555 88.8(3) no
C4 H3 H5 . 5_555 88.8(3) no
Br0 H3 H5 8_555 5_555 120.4(4) no
Cl0 H3 H5 8_555 5_555 127.2(4) no
C2 H4 H5 . . 34.5(6) no
C2 H4 H3 . . 34.1(5) no
H5 H4 H3 . . 58.9(7) no
C2 H4 N0 . 5_555 41.8(4) no
H5 H4 N0 . 5_555 63.3(6) no
H3 H4 N0 . 5_555 65.3(5) no
C2 H4 N0 . . 41.8(4) no
H5 H4 N0 . . 63.3(6) no
H3 H4 N0 . . 65.3(5) no
C2 H4 H6 . 5_555 92.0(5) no
H5 H4 H6 . 5_555 117.9(7) no
H3 H4 H6 . 5_555 95.8(4) no
N0 H4 H6 5_555 5_555 54.7(2) no
N0 H4 H6 . 5_555 54.7(2) no
C2 H4 H1 . 5_555 89.1(7) no
H5 H4 H1 . 5_555 85.6(6) no
H3 H4 H1 . 5_555 119.7(7) no
N0 H4 H1 5_555 5_555 55.1(3) no
N0 H4 H1 . 5_555 55.1(3) no
C2 H4 C3 . . 67.8(4) no
H5 H4 C3 . . 96.5(6) no
H3 H4 C3 . . 74.2(4) no
N0 H4 C3 5_555 . 34.27(15) no
N0 H4 C3 . . 34.27(15) no
C2 H4 C3 . 5_555 67.8(4) no
H5 H4 C3 . 5_555 96.5(6) no
H3 H4 C3 . 5_555 74.2(4) no
N0 H4 C3 5_555 5_555 34.27(15) no
N0 H4 C3 . 5_555 34.27(15) no
C2 H4 H7 . 7_565 118.3(10) no
H5 H4 H7 . 7_565 84.3(6) no
H3 H4 H7 . 7_565 136.0(8) no
N0 H4 H7 5_555 7_565 121.2(6) no
N0 H4 H7 . 7_565 121.2(6) no
C2 H4 C1 . . 64.9(5) no
H5 H4 C1 . . 66.6(5) no
H3 H4 C1 . . 96.0(6) no
N0 H4 C1 5_555 . 33.74(19) no
N0 H4 C1 . . 33.74(19) no
C2 H4 C1 . 5_555 64.9(5) no
H5 H4 C1 . 5_555 66.6(5) no
H3 H4 C1 . 5_555 96.0(6) no
N0 H4 C1 5_555 5_555 33.74(19) no
N0 H4 C1 . 5_555 33.74(19) no
C2 H4 O3 . 7_565 132.5(9) no
H5 H4 O3 . 7_565 101.0(6) no
H3 H4 O3 . 7_565 156.7(8) no
N0 H4 O3 5_555 7_565 118.8(4) no
N0 H4 O3 . 7_565 118.8(4) no
C2 H4 H2 . . 59.1(6) no
H5 H4 H2 . . 49.7(5) no
H3 H4 H2 . . 93.2(7) no
N0 H4 H2 5_555 . 43.7(3) no
N0 H4 H2 . . 43.7(3) no
C2 H4 H2 . 5_555 59.1(6) no
H5 H4 H2 . 5_555 49.7(5) no
H3 H4 H2 . 5_555 93.2(7) no
N0 H4 H2 5_555 5_555 43.7(3) no
N0 H4 H2 . 5_555 43.7(3) no
H6 H4 H1 5_555 5_555 57.5(3) no
H6 H4 C3 5_555 . 24.34(16) no
H1 H4 C3 5_555 . 62.5(3) no
H6 H4 C3 5_555 5_555 24.34(16) no
H1 H4 C3 5_555 5_555 62.5(3) no
H6 H4 H7 5_555 7_565 124.2(5) no
H1 H4 H7 5_555 7_565 76.1(4) no
C3 H4 H7 . 7_565 138.3(4) no
C3 H4 H7 5_555 7_565 138.3(4) no
H6 H4 C1 5_555 . 60.8(3) no
H1 H4 C1 5_555 . 24.3(3) no
C3 H4 C1 . . 54.0(2) no
C3 H4 C1 5_555 . 54.0(2) no
H7 H4 C1 7_565 . 89.6(4) no
H6 H4 C1 5_555 5_555 60.8(3) no
H1 H4 C1 5_555 5_555 24.3(3) no
C3 H4 C1 . 5_555 54.0(2) no
C3 H4 C1 5_555 5_555 54.0(2) no
H7 H4 C1 7_565 5_555 89.6(4) no
H6 H4 O3 5_555 7_565 104.9(4) no
H1 H4 O3 5_555 7_565 65.5(3) no
C3 H4 O3 . 7_565 123.2(4) no
C3 H4 O3 5_555 7_565 123.2(4) no
H7 H4 O3 7_565 7_565 20.78(17) no
H6 H4 H2 5_555 . 81.1(4) no
H1 H4 H2 5_555 . 36.0(4) no
C3 H4 H2 . . 71.8(3) no
C3 H4 H2 5_555 . 71.8(3) no
H7 H4 H2 7_565 . 77.7(4) no
H6 H4 H2 5_555 5_555 81.1(4) no
H1 H4 H2 5_555 5_555 36.0(4) no
C3 H4 H2 . 5_555 71.8(3) no
C3 H4 H2 5_555 5_555 71.8(3) no
H7 H4 H2 7_565 5_555 77.7(4) no
C1 H4 O3 . 7_565 85.0(3) no
C1 H4 O3 5_555 7_565 85.0(3) no
C1 H4 H2 . . 20.3(3) no
C1 H4 H2 5_555 . 20.3(3) no
O3 H4 H2 7_565 . 79.7(3) no
C1 H4 H2 . 5_555 20.3(3) no
C1 H4 H2 5_555 5_555 20.3(3) no
O3 H4 H2 7_565 5_555 79.7(3) no
C2 H5 H3 . . 35.8(4) no
C2 H5 H4 . . 34.7(7) no
H3 H5 H4 . . 61.1(6) no
C2 H5 N0 . . 44.3(4) no
H3 H5 N0 . . 67.2(4) no
H4 H5 N0 . . 66.5(4) no
C2 H5 N0 . 5_555 44.3(4) no
H3 H5 N0 . 5_555 67.2(4) no
H4 H5 N0 . 5_555 66.5(4) no
C2 H5 H2 . . 95.1(6) no
H3 H5 H2 . . 123.8(5) no
H4 H5 H2 . . 94.3(5) no
N0 H5 H2 . . 56.6(3) no
N0 H5 H2 5_555 . 56.6(3) no
C2 H5 H2 . 5_555 95.1(6) no
H3 H5 H2 . 5_555 123.8(5) no
H4 H5 H2 . 5_555 94.3(5) no
N0 H5 H2 . 5_555 56.6(3) no
N0 H5 H2 5_555 5_555 56.6(3) no
C2 H5 H5 . 5_555 91.3(9) no
H3 H5 H5 . 5_555 89.9(6) no
H4 H5 H5 . 5_555 120.3(5) no
N0 H5 H5 . 5_555 54.0(4) no
N0 H5 H5 5_555 5_555 54.0(4) no
C2 H5 C1 . . 70.6(5) no
H3 H5 C1 . . 101.3(4) no
H4 H5 C1 . . 73.8(4) no
N0 H5 C1 . . 35.63(17) no
N0 H5 C1 5_555 . 35.63(17) no
C2 H5 C1 . 5_555 70.6(5) no
H3 H5 C1 . 5_555 101.3(4) no
H4 H5 C1 . 5_555 73.8(4) no
N0 H5 C1 . 5_555 35.63(17) no
N0 H5 C1 5_555 5_555 35.63(17) no
C2 H5 C2 . 5_555 67.6(7) no
H3 H5 C2 . 5_555 70.9(5) no
H4 H5 C2 . 5_555 97.8(5) no
N0 H5 C2 . 5_555 33.8(2) no
N0 H5 C2 5_555 5_555 33.8(2) no
C2 H5 H1 . 4_556 119.9(6) no
H3 H5 H1 . 4_556 84.2(5) no
H4 H5 H1 . 4_556 135.8(6) no
N0 H5 H1 . 4_556 126.5(6) no
N0 H5 H1 5_555 4_556 126.5(6) no
C2 H5 Cl0 . 2_666 136.2(12) no
H3 H5 Cl0 . 2_666 133.0(7) no
H4 H5 Cl0 . 2_666 102.9(7) no
N0 H5 Cl0 . 2_666 151.3(5) no
N0 H5 Cl0 5_555 2_666 151.3(5) no
C2 H5 H1 . 5_555 65.9(5) no
H3 H5 H1 . 5_555 101.3(5) no
H4 H5 H1 . 5_555 56.9(4) no
N0 H5 H1 . 5_555 47.0(2) no
N0 H5 H1 5_555 5_555 47.0(2) no
C2 H5 H3 . 5_555 62.8(7) no
H3 H5 H3 . 5_555 54.0(5) no
H4 H5 H3 . 5_555 97.1(5) no
N0 H5 H3 . 5_555 45.4(3) no
N0 H5 H3 5_555 5_555 45.4(3) no
H2 H5 H5 . 5_555 58.3(4) no
H2 H5 H5 5_555 5_555 58.3(4) no
H2 H5 C1 . . 24.5(3) no
H2 H5 C1 5_555 . 24.5(3) no
H5 H5 C1 5_555 . 61.7(4) no
H2 H5 C1 . 5_555 24.5(3) no
H2 H5 C1 5_555 5_555 24.5(3) no
H5 H5 C1 5_555 5_555 61.7(4) no
H2 H5 C2 . 5_555 63.2(3) no
H2 H5 C2 5_555 5_555 63.2(3) no
H5 H5 C2 5_555 5_555 23.7(3) no
C1 H5 C2 . 5_555 55.1(2) no
C1 H5 C2 5_555 5_555 55.1(2) no
H2 H5 H1 . 4_556 129.0(7) no
H2 H5 H1 5_555 4_556 129.0(7) no
H5 H5 H1 5_555 4_556 83.3(4) no
C1 H5 H1 . 4_556 144.3(7) no
C1 H5 H1 5_555 4_556 144.3(7) no
H2 H5 Cl0 . 2_666 99.9(4) no
H2 H5 Cl0 5_555 2_666 99.9(4) no
H5 H5 Cl0 5_555 2_666 131.3(3) no
C1 H5 Cl0 . 2_666 116.9(4) no
C1 H5 Cl0 5_555 2_666 116.9(4) no
H2 H5 H1 . 5_555 37.5(3) no
H2 H5 H1 5_555 5_555 37.5(3) no
H5 H5 H1 5_555 5_555 83.6(4) no
C1 H5 H1 . 5_555 22.0(2) no
C1 H5 H1 5_555 5_555 22.0(2) no
H2 H5 H3 . 5_555 84.3(4) no
H2 H5 H3 5_555 5_555 84.3(4) no
H5 H5 H3 5_555 5_555 35.9(3) no
C1 H5 H3 . 5_555 74.4(3) no
C1 H5 H3 5_555 5_555 74.4(3) no
C2 H5 H1 5_555 4_556 95.3(5) no
C2 H5 Cl0 5_555 2_666 154.3(6) no
H1 H5 Cl0 4_556 2_666 80.3(3) no
C2 H5 H1 5_555 5_555 74.5(3) no
H1 H5 H1 4_556 5_555 165.8(7) no
Cl0 H5 H1 2_666 5_555 104.5(4) no
C2 H5 H3 5_555 5_555 21.15(19) no
H1 H5 H3 4_556 5_555 81.1(4) no
Cl0 H5 H3 2_666 5_555 159.1(5) no
H1 H5 H3 5_555 5_555 91.4(3) no
C3 H6 H6 . 5_555 37.3(4) no
C3 H6 H6 5_555 5_555 37.3(4) no
C3 H6 N0 . . 42.7(3) no
C3 H6 N0 5_555 . 42.7(3) no
H6 H6 N0 5_555 . 65.5(2) no
C3 H6 N0 . 5_555 42.7(3) no
C3 H6 N0 5_555 5_555 42.7(3) no
H6 H6 N0 5_555 5_555 65.5(2) no
C3 H6 C4 . . 42.4(3) no
C3 H6 C4 5_555 . 42.4(3) no
H6 H6 C4 5_555 . 65.9(2) no
N0 H6 C4 . . 75.39(18) no
N0 H6 C4 5_555 . 75.39(18) no
C3 H6 C4 . 5_555 42.4(3) no
C3 H6 C4 5_555 5_555 42.4(3) no
H6 H6 C4 5_555 5_555 65.9(2) no
N0 H6 C4 . 5_555 75.39(18) no
N0 H6 C4 5_555 5_555 75.39(18) no
C3 H6 H1 . . 94.1(4) no
C3 H6 H1 5_555 . 94.1(4) no
H6 H6 H1 5_555 . 90.6(3) no
N0 H6 H1 . . 57.3(2) no
N0 H6 H1 5_555 . 57.3(2) no
C3 H6 H4 . 5_555 90.4(5) no
C3 H6 H4 5_555 5_555 90.4(5) no
H6 H6 H4 5_555 5_555 121.2(4) no
N0 H6 H4 . 5_555 55.8(4) no
N0 H6 H4 5_555 5_555 55.8(4) no
C3 H6 O2 . 5_555 63.4(3) no
C3 H6 O2 5_555 5_555 63.4(3) no
H6 H6 O2 5_555 5_555 70.38(16) no
N0 H6 O2 . 5_555 102.4(2) no
N0 H6 O2 5_555 5_555 102.4(2) no
C3 H6 O2 . . 63.4(3) no
C3 H6 O2 5_555 . 63.4(3) no
H6 H6 O2 5_555 . 70.38(16) no
N0 H6 O2 . . 102.4(2) no
N0 H6 O2 5_555 . 102.4(2) no
C3 H6 C1 . . 68.9(3) no
C3 H6 C1 5_555 . 68.9(3) no
H6 H6 C1 5_555 . 70.40(16) no
N0 H6 C1 . . 35.26(15) no
N0 H6 C1 5_555 . 35.26(15) no
C3 H6 C1 . 5_555 68.9(3) no
C3 H6 C1 5_555 5_555 68.9(3) no
H6 H6 C1 5_555 5_555 70.40(16) no
N0 H6 C1 . 5_555 35.26(15) no
N0 H6 C1 5_555 5_555 35.26(15) no
C3 H6 Cl0 . 3_545 172.0(4) no
C3 H6 Cl0 5_555 3_545 172.0(4) no
H6 H6 Cl0 5_555 3_545 146.84(17) no
N0 H6 Cl0 . 3_545 140.7(3) no
N0 H6 Cl0 5_555 3_545 140.7(3) no
C3 H6 C2 . 5_555 66.7(3) no
C3 H6 C2 5_555 5_555 66.7(3) no
H6 H6 C2 5_555 5_555 98.04(19) no
N0 H6 C2 . 5_555 34.07(16) no
N0 H6 C2 5_555 5_555 34.07(16) no
C3 H6 H1 . 5_555 64.7(3) no
C3 H6 H1 5_555 5_555 64.7(3) no
H6 H6 H1 5_555 5_555 53.1(2) no
N0 H6 H1 . 5_555 46.8(2) no
N0 H6 H1 5_555 5_555 46.8(2) no
C3 H6 Br0 . 3_545 168.7(4) no
C3 H6 Br0 5_555 3_545 168.7(4) no
H6 H6 Br0 5_555 3_545 146.5(2) no
N0 H6 Br0 . 3_545 143.4(3) no
N0 H6 Br0 5_555 3_545 143.4(3) no
C4 H6 H1 . . 132.6(3) no
C4 H6 H1 5_555 . 132.6(3) no
C4 H6 H4 . 5_555 94.4(3) no
C4 H6 H4 5_555 5_555 94.4(3) no
H1 H6 H4 . 5_555 62.3(4) no
C4 H6 O2 . 5_555 28.26(14) no
C4 H6 O2 5_555 5_555 28.26(14) no
H1 H6 O2 . 5_555 157.4(3) no
H4 H6 O2 5_555 5_555 116.8(3) no
C4 H6 O2 . . 28.26(14) no
C4 H6 O2 5_555 . 28.26(14) no
H1 H6 O2 . . 157.4(3) no
H4 H6 O2 5_555 . 116.8(3) no
C4 H6 C1 . . 108.6(2) no
C4 H6 C1 5_555 . 108.6(2) no
H1 H6 C1 . . 25.2(2) no
H4 H6 C1 5_555 . 64.9(4) no
O2 H6 C1 5_555 . 132.2(2) no
C4 H6 C1 . 5_555 108.6(2) no
C4 H6 C1 5_555 5_555 108.6(2) no
H1 H6 C1 . 5_555 25.2(2) no
H4 H6 C1 5_555 5_555 64.9(4) no
O2 H6 C1 5_555 5_555 132.2(2) no
C4 H6 Cl0 . 3_545 129.8(3) no
C4 H6 Cl0 5_555 3_545 129.8(3) no
H1 H6 Cl0 . 3_545 92.7(3) no
H4 H6 Cl0 5_555 3_545 89.1(4) no
O2 H6 Cl0 5_555 3_545 109.9(2) no
C4 H6 C2 . 5_555 78.67(19) no
C4 H6 C2 5_555 5_555 78.67(19) no
H1 H6 C2 . 5_555 63.9(2) no
H4 H6 C2 5_555 5_555 23.9(4) no
O2 H6 C2 5_555 5_555 105.7(2) no
C4 H6 H1 . 5_555 107.0(3) no
C4 H6 H1 5_555 5_555 107.0(3) no
H1 H6 H1 . 5_555 37.5(4) no
H4 H6 H1 5_555 5_555 86.8(4) no
O2 H6 H1 5_555 5_555 122.2(3) no
C4 H6 Br0 . 3_545 126.4(3) no
C4 H6 Br0 5_555 3_545 126.4(3) no
H1 H6 Br0 . 3_545 96.4(3) no
H4 H6 Br0 5_555 3_545 90.6(4) no
O2 H6 Br0 5_555 3_545 106.2(2) no
O2 H6 C1 . . 132.2(2) no
O2 H6 C1 . 5_555 132.2(2) no
O2 H6 Cl0 . 3_545 109.9(2) no
C1 H6 Cl0 . 3_545 117.9(2) no
C1 H6 Cl0 5_555 3_545 117.9(2) no
O2 H6 C2 . 5_555 105.7(2) no
C1 H6 C2 . 5_555 55.01(18) no
C1 H6 C2 5_555 5_555 55.01(18) no
Cl0 H6 C2 3_545 5_555 113.0(3) no
O2 H6 H1 . 5_555 122.2(3) no
C1 H6 H1 . 5_555 22.0(2) no
C1 H6 H1 5_555 5_555 22.0(2) no
Cl0 H6 H1 3_545 5_555 123.2(2) no
C2 H6 H1 5_555 5_555 74.6(2) no
O2 H6 Br0 . 3_545 106.2(2) no
C1 H6 Br0 . 3_545 121.5(3) no
C1 H6 Br0 5_555 3_545 121.5(3) no
Cl0 H6 Br0 3_545 3_545 3.7(2) no
C2 H6 Br0 5_555 3_545 114.5(3) no
H1 H6 Br0 5_555 3_545 126.6(3) no
O3 H7 H8 . . 36.9(4) no
O3 H7 Br0 . 8_455 170.7(6) no
H8 H7 Br0 . 8_455 134.1(4) no
O3 H7 Cl0 . 8_455 168.2(6) no
H8 H7 Cl0 . 8_455 135.8(4) no
Br0 H7 Cl0 8_455 8_455 7.7(2) no
O3 H7 H4 . 7_564 82.5(5) no
H8 H7 H4 . 7_564 101.2(4) no
Br0 H7 H4 8_455 7_564 99.6(4) no
Cl0 H7 H4 8_455 7_564 92.1(4) no
O3 H8 H7 . . 37.7(4) no
O3 H8 Br0 . 7_565 167.8(5) no
H7 H8 Br0 . 7_565 134.1(4) no
O3 H8 Cl0 . 7_565 175.6(5) no
H7 H8 Cl0 . 7_565 138.2(4) no
Br0 H8 Cl0 7_565 7_565 8.59(18) no
O3 H8 H1 . 3_554 88.9(5) no
H7 H8 H1 . 3_554 94.2(4) no
Br0 H8 H1 7_565 3_554 82.4(3) no
Cl0 H8 H1 7_565 3_554 89.8(3) no
O3 H8 Ca0 . 5_555 42.1(3) no
H7 H8 Ca0 . 5_555 77.2(3) no
Br0 H8 Ca0 7_565 5_555 148.4(3) no
Cl0 H8 Ca0 7_565 5_555 142.3(3) no
H1 H8 Ca0 3_554 5_555 101.8(2) no
O3 H8 Ca0 . . 42.1(3) no
H7 H8 Ca0 . . 77.2(3) no
Br0 H8 Ca0 7_565 . 148.4(3) no
Cl0 H8 Ca0 7_565 . 142.3(3) no
H1 H8 Ca0 3_554 . 101.8(2) no

loop_
_geom_bond_atom_site_label_1
_geom_bond_atom_site_label_2
_geom_bond_site_symmetry_2
_geom_bond_distance
_geom_bond_publ_flag
Ca0 O2 . 2.237(6) no
Ca0 O2 5_555 2.237(6) no
Ca0 O1 8_455 2.271(5) no
Ca0 O1 4_455 2.271(5) no
Ca0 O3 5_555 2.371(4) no
Ca0 O3 . 2.371(4) no
Ca0 Cl0 . 2.795(4) no
Ca0 Cl0 5_555 2.795(4) no
Ca0 Br0 . 2.801(8) no
Ca0 Br0 5_555 2.801(8) no
Ca0 H8 . 2.984(6) no
Ca0 H8 5_555 2.984(6) no
N0 C3 . 1.478(4) no
N0 C3 5_555 1.478(4) no
N0 C1 . 1.480(5) no
N0 C1 5_555 1.480(5) no
N0 C2 . 1.488(4) no
N0 C2 5_555 1.488(4) no
N0 H5 . 2.052(9) no
N0 H5 5_555 2.052(9) no
N0 H2 . 2.071(9) no
N0 H2 5_555 2.071(9) no
N0 H6 . 2.077(5) no
N0 H6 5_555 2.077(5) no
N0 H4 5_555 2.106(11) no
N0 H4 . 2.106(11) no
N0 H3 . 2.116(7) no
N0 H3 5_555 2.116(7) no
N0 H1 . 2.117(7) no
N0 H1 5_555 2.117(7) no
N0 C4 5_555 2.560(4) no
N0 C4 . 2.560(4) no
N0 O1 5_555 2.851(4) no
N0 O1 . 2.851(4) no
Cl0 Br0 . .347(7) no
Cl0 H8 7_564 2.305(6) no
Cl0 H7 8_555 2.366(6) no
Cl0 H6 3_554 2.601(6) no
Cl0 H5 2_666 2.770(10) no
Cl0 Ca0 . 2.795(4) no
Cl0 Ca0 5_555 2.795(4) no
Cl0 H3 8_455 2.903(7) no
Br0 Cl0 . .347(7) no
Br0 H7 8_555 2.199(9) no
Br0 H8 7_564 2.230(10) no
Br0 Ca0 5_555 2.801(8) no
Br0 Ca0 . 2.801(8) no
Br0 H3 8_455 2.870(10) no
Br0 H6 3_554 2.901(9) no
O1 C4 . 1.244(5) no
O1 C4 5_555 1.244(5) no
O1 O2 . 2.186(6) no
O1 O2 5_555 2.186(6) no
O1 Ca0 4_555 2.271(5) no
O1 Ca0 8_555 2.271(5) no
O1 H3 . 2.303(7) no
O1 H3 5_555 2.303(7) no
O1 C3 5_555 2.388(5) no
O1 C3 . 2.388(5) no
O1 N0 5_555 2.851(4) no
O1 N0 . 2.851(4) no
O1 C2 . 2.962(4) no
O1 C2 5_555 2.962(4) no
O2 C4 . 1.222(5) no
O2 C4 5_555 1.222(5) no
O2 O1 . 2.186(6) no
O2 O1 5_555 2.186(6) no
O2 Ca0 5_555 2.237(6) no
O2 Ca0 . 2.237(6) no
O2 C3 5_555 2.292(5) no
O2 C3 . 2.292(5) no
O2 H6 . 2.561(6) no
O2 H6 5_555 2.561(6) no
O3 H8 . .943(8) no
O3 H7 . .961(7) no
O3 Ca0 . 2.371(4) no
O3 Ca0 5_555 2.371(4) no
O3 H4 7_564 2.690(10) no
O3 H1 3_554 2.778(9) no
C1 H2 5_555 1.053(13) no
C1 H2 . 1.053(13) no
C1 H1 5_555 1.090(10) no
C1 H1 . 1.090(10) no
C1 N0 5_555 1.480(5) no
C1 N0 . 1.480(5) no
C1 C3 5_555 2.396(5) no
C1 C3 . 2.396(5) no
C1 C2 . 2.407(5) no
C1 C2 5_555 2.407(5) no
C1 H5 5_555 2.540(10) no
C1 H5 . 2.540(10) no
C1 H6 . 2.563(6) no
C1 H6 5_555 2.563(6) no
C1 H4 5_555 2.658(11) no
C1 H4 . 2.658(11) no
C2 H5 . 1.069(11) no
C2 H4 . 1.074(18) no
C2 H3 . 1.079(7) no
C2 N0 5_555 1.488(4) no
C2 N0 . 1.488(4) no
C2 C1 . 2.407(5) no
C2 C1 5_555 2.407(5) no
C2 C3 . 2.431(4) no
C2 C3 5_555 2.431(4) no
C2 C2 5_555 2.460(11) no
C2 H2 . 2.614(9) no
C2 H2 5_555 2.614(9) no
C2 H1 5_555 2.643(7) no
C2 H6 5_555 2.647(7) no
C2 H5 5_555 2.660(14) no
C2 H3 5_555 2.661(11) no
C2 O1 5_555 2.962(4) no
C2 O1 . 2.962(4) no
C3 H6 . 1.081(6) no
C3 H6 5_555 1.081(6) no
C3 N0 . 1.478(4) no
C3 N0 5_555 1.478(4) no
C3 C4 5_555 1.499(4) no
C3 C4 . 1.499(4) no
C3 O2 5_555 2.292(5) no
C3 O2 . 2.292(5) no
C3 O1 5_555 2.388(5) no
C3 O1 . 2.388(5) no
C3 C1 . 2.396(5) no
C3 C1 5_555 2.396(5) no
C3 C2 . 2.431(4) no
C3 C2 5_555 2.431(4) no
C3 H4 5_555 2.623(9) no
C3 H4 . 2.623(9) no
C3 H1 . 2.626(7) no
C3 H1 5_555 2.626(7) no
C3 H3 . 2.741(7) no
C3 H3 5_555 2.741(7) no
C4 O2 . 1.222(5) no
C4 O2 5_555 1.222(5) no
C4 O1 5_555 1.244(5) no
C4 O1 . 1.244(5) no
C4 C3 . 1.499(4) no
C4 C3 5_555 1.499(4) no
C4 H6 . 2.109(6) no
C4 H6 5_555 2.109(6) no
C4 N0 . 2.560(4) no
C4 N0 5_555 2.560(4) no
C4 H3 . 2.788(7) no
C4 H3 5_555 2.788(7) no
H1 C1 . 1.090(10) no
H1 C1 5_555 1.090(10) no
H1 H2 . 1.761(13) no
H1 H2 5_555 1.761(13) no
H1 H1 5_555 1.766(17) no
H1 N0 . 2.117(7) no
H1 N0 5_555 2.117(7) no
H1 H6 . 2.317(8) no
H1 H4 5_555 2.431(11) no
H1 C3 . 2.626(7) no
H1 C3 5_555 2.626(7) no
H1 H8 3_545 2.630(10) no
H1 C2 5_555 2.643(7) no
H1 H5 4_456 2.750(12) no
H1 O3 3_545 2.778(9) no
H1 H5 5_555 2.894(11) no
H1 H6 5_555 2.899(9) no
H2 C1 5_555 1.053(13) no
H2 C1 . 1.053(13) no
H2 H1 . 1.761(13) no
H2 H1 5_555 1.761(13) no
H2 N0 5_555 2.071(9) no
H2 N0 . 2.071(9) no
H2 H5 5_555 2.292(14) no
H2 H5 . 2.292(14) no
H2 C2 5_555 2.614(9) no
H2 C2 . 2.614(9) no
H2 H4 5_555 2.997(15) no
H2 H4 . 2.997(15) no
H3 C2 . 1.079(7) no
H3 H5 . 1.745(12) no
H3 H4 . 1.785(14) no
H3 N0 . 2.116(7) no
H3 N0 5_555 2.116(7) no
H3 O1 5_555 2.303(7) no
H3 O1 . 2.303(7) no
H3 H3 5_555 2.40(2) no
H3 C2 5_555 2.661(11) no
H3 C3 . 2.741(7) no
H3 C3 5_555 2.741(7) no
H3 C4 5_555 2.788(7) no
H3 C4 . 2.788(7) no
H3 Br0 8_555 2.870(10) no
H3 Cl0 8_555 2.903(7) no
H3 H5 5_555 2.974(16) no
H4 C2 . 1.074(18) no
H4 H5 . 1.76(2) no
H4 H3 . 1.785(14) no
H4 N0 5_555 2.106(11) no
H4 N0 . 2.106(11) no
H4 H6 5_555 2.382(12) no
H4 H1 5_555 2.431(11) no
H4 C3 . 2.623(9) no
H4 C3 5_555 2.623(9) no
H4 H7 7_565 2.638(11) no
H4 C1 . 2.658(11) no
H4 C1 5_555 2.658(11) no
H4 O3 7_565 2.690(10) no
H4 H2 . 2.997(15) no
H4 H2 5_555 2.997(15) no
H5 C2 . 1.069(11) no
H5 H3 . 1.745(12) no
H5 H4 . 1.76(2) no
H5 N0 . 2.052(9) no
H5 N0 5_555 2.052(9) no
H5 H2 . 2.292(14) no
H5 H2 5_555 2.292(14) no
H5 H5 5_555 2.41(3) no
H5 C1 . 2.540(10) no
H5 C1 5_555 2.540(10) no
H5 C2 5_555 2.660(14) no
H5 H1 4_556 2.750(12) no
H5 Cl0 2_666 2.770(10) no
H5 H1 5_555 2.894(11) no
H5 H3 5_555 2.974(16) no
H6 C3 . 1.081(6) no
H6 C3 5_555 1.081(6) no
H6 H6 5_555 1.720(14) no
H6 N0 . 2.077(5) no
H6 N0 5_555 2.077(5) no
H6 C4 . 2.109(6) no
H6 C4 5_555 2.109(6) no
H6 H1 . 2.317(8) no
H6 H4 5_555 2.382(12) no
H6 O2 5_555 2.561(6) no
H6 O2 . 2.561(6) no
H6 C1 . 2.563(6) no
H6 C1 5_555 2.563(6) no
H6 Cl0 3_545 2.601(6) no
H6 C2 5_555 2.647(7) no
H6 H1 5_555 2.899(9) no
H6 Br0 3_545 2.901(9) no
H7 O3 . .961(7) no
H7 H8 . 1.515(8) no
H7 Br0 8_455 2.199(9) no
H7 Cl0 8_455 2.366(6) no
H7 H4 7_564 2.638(11) no
H8 O3 . .943(8) no
H8 H7 . 1.515(8) no
H8 Br0 7_565 2.230(10) no
H8 Cl0 7_565 2.305(6) no
H8 H1 3_554 2.630(10) no
H8 Ca0 5_555 2.984(6) no
H8 Ca0 . 2.984(6) no
